data_7106268
loop_
_publ_author_name
'Jian-Hua Jia'
'Jing-Xia Liang'
'Zhen Lei'
'Ze-Xing Cao'
'Quan-Ming Wang'

_publ_contact_author_email qmwang@xmu.edu.cn
_publ_contact_author_name 'Quan-Ming Wang'
_publ_section_title
;
 Luminescent gold(I)-copper(I) clusters with unprecedented carbon-centered
 trigonal prismatic hexagold
;
_journal_name_full Chem.Commun.
_journal_page_first 4739
_journal_paper_doi 10.1039/c1cc10497g
_journal_volume 47
_journal_year 2011
_chemical_formula_sum 'C114 H108 Au6 B2 Cl2 F8 N6 O P6'
_chemical_formula_weight 3190.20
_chemical_name_systematic
;
?
;
_space_group_IT_number 2
_symmetry_cell_setting triclinic
_symmetry_space_group_name_Hall '-P 1'
_symmetry_space_group_name_H-M 'P -1'
_atom_sites_solution_hydrogens geom
_atom_sites_solution_primary direct
_atom_sites_solution_secondary difmap
_audit_creation_method SHELXL-97
_cell_angle_alpha 85.8219(16)
_cell_angle_beta 79.8495(14)
_cell_angle_gamma 87.0514(15)
_cell_formula_units_Z 4
_cell_length_a 15.3693(2)
_cell_length_b 26.7614(6)
_cell_length_c 27.7995(5)
_cell_measurement_temperature 173(2)
_cell_volume 11216.5(4)
_computing_cell_refinement 'CrysAlis RED, Oxford Diffraction Ltd.'
_computing_data_collection 'CrysAlis CCD, Oxford Diffraction Ltd.'
_computing_data_reduction 'CrysAlis RED, Oxford Diffraction Ltd.'
_computing_structure_refinement 'SHELXL-97 (Sheldrick, 1997)'
_computing_structure_solution 'SHELXS-97 (Sheldrick, 1990)'
_diffrn_ambient_temperature 173(2)
_diffrn_measured_fraction_theta_full 0.999
_diffrn_measured_fraction_theta_max 0.873
_diffrn_measurement_device_type 'Oxford Gemini S Ultra'
_diffrn_radiation_monochromator graphite
_diffrn_radiation_source 'Enhance (Mo) X-ray Source'
_diffrn_radiation_type MoK\a
_diffrn_radiation_wavelength 0.71073
_diffrn_reflns_av_R_equivalents 0.0916
_diffrn_reflns_av_sigmaI/netI 0.2342
_diffrn_reflns_limit_h_max 21
_diffrn_reflns_limit_h_min -20
_diffrn_reflns_limit_k_max 37
_diffrn_reflns_limit_k_min -36
_diffrn_reflns_limit_l_max 37
_diffrn_reflns_limit_l_min -33
_diffrn_reflns_number 187271
_diffrn_reflns_theta_full 26.00
_diffrn_reflns_theta_max 30.89
_diffrn_reflns_theta_min 2.78
_exptl_absorpt_coefficient_mu 8.016
_exptl_absorpt_correction_T_max 0.3264
_exptl_absorpt_correction_T_min 0.1714
_exptl_absorpt_correction_type multi-scan
_exptl_absorpt_process_details
;
CrysAlis RED, Oxford Diffraction Ltd.,
Version 1.171.32.4 (release 27-04-2006 CrysAlis171 .NET)
(compiled Apr 27 2007,17:53:11)
Empirical absorption correction using spherical harmonics,
implemented in SCALE3 ABSPACK scaling algorithm.
;
_exptl_crystal_colour colorless
_exptl_crystal_density_diffrn 1.889
_exptl_crystal_density_method 'not measured'
_exptl_crystal_description block-like
_exptl_crystal_F_000 6088
_exptl_crystal_size_max 0.34
_exptl_crystal_size_mid 0.28
_exptl_crystal_size_min 0.18
_refine_diff_density_max 2.773
_refine_diff_density_min -2.241
_refine_diff_density_rms 0.205
_refine_ls_extinction_method none
_refine_ls_goodness_of_fit_ref 0.791
_refine_ls_hydrogen_treatment constr
_refine_ls_matrix_type full
_refine_ls_number_parameters 2459
_refine_ls_number_reflns 61813
_refine_ls_number_restraints 68
_refine_ls_restrained_S_all 0.795
_refine_ls_R_factor_all 0.1655
_refine_ls_R_factor_gt 0.0536
_refine_ls_shift/su_max 0.001
_refine_ls_shift/su_mean 0.000
_refine_ls_structure_factor_coef Fsqd
_refine_ls_weighting_details 'calc w=1/[\s^2^(Fo^2^)+(0.0361P)^2^+0.0000P] where P=(Fo^2^+2Fc^2^)/3'
_refine_ls_weighting_scheme calc
_refine_ls_wR_factor_gt 0.0966
_refine_ls_wR_factor_ref 0.1099
_reflns_number_gt 22470
_reflns_number_total 61813
_reflns_threshold_expression >2sigma(I)
_cod_data_source_file c1cc10497g.txt
_cod_data_source_block 2
_cod_original_sg_symbol_H-M P-1
_cod_database_code 7106268

loop_
_symmetry_equiv_pos_as_xyz
'x, y, z'
'-x, -y, -z'

loop_
_atom_site_label
_atom_site_type_symbol
_atom_site_fract_x
_atom_site_fract_y
_atom_site_fract_z
_atom_site_U_iso_or_equiv
_atom_site_adp_type
_atom_site_occupancy
_atom_site_symmetry_multiplicity
_atom_site_calc_flag
_atom_site_refinement_flags
_atom_site_disorder_assembly
_atom_site_disorder_group
Au1 Au 0.49022(2) 0.294376(18) 0.206815(15) 0.02597(11) Uani 1 1 d . . .
Au2 Au 0.36447(2) 0.323585(17) 0.296277(15) 0.02419(11) Uani 1 1 d . . .
Au3 Au 0.29521(2) 0.299397(18) 0.210109(15) 0.02450(11) Uani 1 1 d . . .
Au4 Au 0.39928(3) 0.199951(18) 0.207316(15) 0.02520(11) Uani 1 1 d . . .
Au5 Au 0.47270(2) 0.224241(18) 0.294014(15) 0.02525(11) Uani 1 1 d . . .
Au6 Au 0.26924(2) 0.225492(18) 0.294487(15) 0.02433(11) Uani 1 1 d . . .
Au7 Au 0.28287(3) 0.27649(2) 0.701581(17) 0.03324(12) Uani 1 1 d . . .
Au8 Au 0.16028(3) 0.307827(17) 0.788158(15) 0.02578(11) Uani 1 1 d . . .
Au9 Au 0.07834(2) 0.281319(18) 0.706530(15) 0.02624(11) Uani 1 1 d . . .
Au10 Au 0.17545(2) 0.179807(17) 0.705197(15) 0.02494(11) Uani 1 1 d . . .
Au11 Au 0.25915(2) 0.208189(18) 0.789471(16) 0.02779(11) Uani 1 1 d . . .
Au12 Au 0.06415(2) 0.211987(18) 0.794783(15) 0.02464(11) Uani 1 1 d . . .
P1 P 0.61115(17) 0.32261(13) 0.15546(11) 0.0318(8) Uani 1 1 d . . .
P2 P 0.34184(17) 0.39699(12) 0.33269(10) 0.0277(7) Uani 1 1 d . . .
P3 P 0.20930(17) 0.34598(12) 0.16407(10) 0.0279(7) Uani 1 1 d . . .
P4 P 0.40712(18) 0.13633(12) 0.15743(11) 0.0292(7) Uani 1 1 d . . .
P5 P 0.57760(17) 0.17936(13) 0.32868(11) 0.0303(7) Uani 1 1 d . . .
P6 P 0.14591(16) 0.18696(12) 0.33342(10) 0.0272(7) Uani 1 1 d . . .
P7 P 0.41112(18) 0.31268(14) 0.66603(12) 0.0383(9) Uani 1 1 d . . .
P8 P 0.15320(19) 0.37478(12) 0.83430(11) 0.0320(8) Uani 1 1 d . . .
P9 P -0.03038(17) 0.32015(12) 0.67055(11) 0.0293(7) Uani 1 1 d . . .
P10 P 0.17329(17) 0.10605(11) 0.67035(10) 0.0256(7) Uani 1 1 d . . .
P11 P 0.35427(17) 0.16637(13) 0.83401(11) 0.0305(8) Uani 1 1 d . . .
P12 P -0.05186(17) 0.17925(12) 0.84693(10) 0.0278(7) Uani 1 1 d . . .
C1 C 0.3819(5) 0.2622(4) 0.2531(3) 0.021(3) Uani 1 1 d . . .
C2 C 0.1714(5) 0.2450(4) 0.7453(3) 0.021(3) Uani 1 1 d . . .
C11 C 0.6367(7) 0.2819(5) 0.1042(4) 0.037(3) Uani 1 1 d . . .
C12 C 0.7128(8) 0.2530(5) 0.0927(4) 0.048(4) Uani 1 1 d . . .
H12A H 0.7587 0.2539 0.1114 0.058 Uiso 1 1 calc R . .
C13 C 0.7226(10) 0.2234(5) 0.0547(5) 0.060(4) Uani 1 1 d . . .
H13A H 0.7751 0.2033 0.0464 0.072 Uiso 1 1 calc R . .
C14 C 0.6565(14) 0.2231(7) 0.0288(6) 0.090(6) Uani 1 1 d DU . .
C15 C 0.5807(12) 0.2517(6) 0.0410(5) 0.077(5) Uani 1 1 d . . .
H15A H 0.5347 0.2505 0.0224 0.092 Uiso 1 1 calc R . .
C16 C 0.6594(13) 0.1873(8) -0.0124(6) 0.159(8) Uani 1 1 d DU . .
H16A H 0.7168 0.1690 -0.0177 0.238 Uiso 1 1 calc R . .
H16B H 0.6511 0.2068 -0.0427 0.238 Uiso 1 1 calc R . .
H16C H 0.6121 0.1635 -0.0032 0.238 Uiso 1 1 calc R . .
C21 C 0.6038(6) 0.3860(5) 0.1286(4) 0.031(3) Uani 1 1 d . . .
C22 C 0.5707(8) 0.4234(6) 0.1599(5) 0.055(4) Uani 1 1 d . . .
H22A H 0.5493 0.4153 0.1936 0.067 Uiso 1 1 calc R . .
C23 C 0.5699(10) 0.4724(8) 0.1409(7) 0.086(6) Uani 1 1 d . . .
H23A H 0.5514 0.4975 0.1635 0.103 Uiso 1 1 calc R . .
C24 C 0.5911(9) 0.4871(6) 0.0967(7) 0.072(5) Uani 1 1 d . . .
H24A H 0.5873 0.5215 0.0859 0.086 Uiso 1 1 calc R . .
C25 C 0.6210(9) 0.4496(7) 0.0638(6) 0.077(5) Uani 1 1 d . . .
H25A H 0.6368 0.4593 0.0299 0.093 Uiso 1 1 calc R . .
C26 C 0.6283(8) 0.3977(6) 0.0795(5) 0.059(4) Uani 1 1 d . . .
H26A H 0.6491 0.3728 0.0571 0.071 Uiso 1 1 calc R . .
C31 C 0.7098(6) 0.3234(5) 0.1837(5) 0.036(3) Uani 1 1 d . . .
C32 C 0.7041(7) 0.3065(5) 0.2315(5) 0.049(4) Uani 1 1 d . . .
H32A H 0.6498 0.2948 0.2495 0.059 Uiso 1 1 calc R . .
C33 C 0.7787(8) 0.3065(5) 0.2540(5) 0.059(4) Uani 1 1 d . . .
H33A H 0.7757 0.2947 0.2872 0.071 Uiso 1 1 calc R . .
C34 C 0.8600(9) 0.3248(5) 0.2261(5) 0.057(4) Uani 1 1 d . . .
H34A H 0.9121 0.3248 0.2401 0.069 Uiso 1 1 calc R . .
C35 C 0.8593(7) 0.3413(5) 0.1806(5) 0.047(4) Uani 1 1 d . . .
H35A H 0.9112 0.3560 0.1626 0.057 Uiso 1 1 calc R . .
C36 C 0.7873(6) 0.3387(5) 0.1575(4) 0.036(3) Uani 1 1 d . . .
H36A H 0.7924 0.3476 0.1234 0.043 Uiso 1 1 calc R . .
C41 C 0.2464(6) 0.3981(5) 0.3840(4) 0.030(3) Uani 1 1 d . . .
C42 C 0.2545(10) 0.4134(9) 0.4239(5) 0.144(11) Uani 1 1 d . . .
H42A H 0.3080 0.4274 0.4282 0.173 Uiso 1 1 calc R . .
C43 C 0.1802(12) 0.4092(10) 0.4642(7) 0.178(14) Uani 1 1 d . . .
H43A H 0.1884 0.4138 0.4966 0.214 Uiso 1 1 calc R . .
C44 C 0.1035(8) 0.3992(6) 0.4561(5) 0.054(4) Uani 1 1 d . . .
C45 C 0.1017(8) 0.3890(9) 0.4100(6) 0.125(10) Uani 1 1 d . . .
H45A H 0.0459 0.3830 0.4019 0.149 Uiso 1 1 calc R . .
C46 C 0.0244(7) 0.4006(6) 0.4960(4) 0.073(5) Uani 1 1 d . . .
H46A H 0.0427 0.4083 0.5266 0.109 Uiso 1 1 calc R . .
H46B H -0.0028 0.3679 0.5004 0.109 Uiso 1 1 calc R . .
H46C H -0.0184 0.4265 0.4871 0.109 Uiso 1 1 calc R . .
C51 C 0.3160(7) 0.4482(4) 0.2891(4) 0.027(3) Uani 1 1 d . . .
C52 C 0.3562(7) 0.4444(5) 0.2407(4) 0.039(3) Uani 1 1 d . . .
H52A H 0.3920 0.4154 0.2315 0.047 Uiso 1 1 calc R . .
C54 C 0.2937(7) 0.5242(5) 0.2208(5) 0.048(4) Uani 1 1 d . . .
H54A H 0.2860 0.5511 0.1974 0.058 Uiso 1 1 calc R . .
C53 C 0.3446(7) 0.4824(5) 0.2057(4) 0.040(3) Uani 1 1 d . . .
H53A H 0.3708 0.4799 0.1723 0.048 Uiso 1 1 calc R . .
C55 C 0.2541(7) 0.5280(5) 0.2684(5) 0.047(4) Uani 1 1 d . . .
H55A H 0.2182 0.5569 0.2777 0.056 Uiso 1 1 calc R . .
C56 C 0.2661(7) 0.4899(5) 0.3032(4) 0.032(3) Uani 1 1 d . . .
H56A H 0.2398 0.4927 0.3366 0.039 Uiso 1 1 calc R . .
C61 C 0.4347(7) 0.4187(4) 0.3583(4) 0.030(3) Uani 1 1 d . . .
C62 C 0.5035(8) 0.3857(5) 0.3659(5) 0.058(4) Uani 1 1 d . . .
H62A H 0.5044 0.3522 0.3567 0.070 Uiso 1 1 calc R . .
C63 C 0.5702(9) 0.4015(6) 0.3867(6) 0.080(5) Uani 1 1 d . . .
H63A H 0.6157 0.3780 0.3933 0.096 Uiso 1 1 calc R . .
C64 C 0.5742(8) 0.4499(6) 0.3986(5) 0.057(4) Uani 1 1 d . . .
H64A H 0.6214 0.4602 0.4130 0.069 Uiso 1 1 calc R . .
C65 C 0.5080(8) 0.4825(5) 0.3889(4) 0.046(3) Uani 1 1 d . . .
H65A H 0.5096 0.5166 0.3961 0.055 Uiso 1 1 calc R . .
C66 C 0.4398(7) 0.4676(5) 0.3694(4) 0.040(3) Uani 1 1 d . . .
H66A H 0.3944 0.4914 0.3632 0.048 Uiso 1 1 calc R . .
C71 C 0.1326(6) 0.3905(4) 0.1990(4) 0.030(3) Uani 1 1 d . . .
C72 C 0.1362(7) 0.3972(5) 0.2476(4) 0.034(3) Uani 1 1 d . . .
H72A H 0.1799 0.3802 0.2636 0.041 Uiso 1 1 calc R . .
C73 C 0.0742(7) 0.4294(5) 0.2714(4) 0.043(3) Uani 1 1 d . . .
H73A H 0.0767 0.4359 0.3043 0.051 Uiso 1 1 calc R . .
C74 C 0.0096(8) 0.4524(6) 0.2498(4) 0.050(4) Uani 1 1 d . . .
C75 C 0.0108(8) 0.4411(6) 0.2029(5) 0.065(5) Uani 1 1 d . . .
H75A H -0.0367 0.4550 0.1878 0.078 Uiso 1 1 calc R . .
C76 C -0.0568(9) 0.4883(7) 0.2744(5) 0.102(7) Uani 1 1 d . . .
H76A H -0.0467 0.4915 0.3078 0.153 Uiso 1 1 calc R . .
H76B H -0.1162 0.4762 0.2754 0.153 Uiso 1 1 calc R . .
H76C H -0.0515 0.5211 0.2562 0.153 Uiso 1 1 calc R . .
C81 C 0.2808(8) 0.3812(5) 0.1163(4) 0.038(3) Uani 1 1 d . . .
C82 C 0.2658(9) 0.4296(6) 0.1049(5) 0.061(4) Uani 1 1 d . . .
H82A H 0.2154 0.4465 0.1224 0.074 Uiso 1 1 calc R . .
C83 C 0.3212(10) 0.4559(6) 0.0687(5) 0.064(4) Uani 1 1 d . . .
H83A H 0.3082 0.4902 0.0605 0.077 Uiso 1 1 calc R . .
C84 C 0.3925(9) 0.4328(7) 0.0455(6) 0.063(4) Uani 1 1 d . . .
H84A H 0.4322 0.4510 0.0212 0.076 Uiso 1 1 calc R . .
C85 C 0.4089(8) 0.3860(8) 0.0553(5) 0.069(5) Uani 1 1 d . . .
H85A H 0.4604 0.3699 0.0381 0.083 Uiso 1 1 calc R . .
C86 C 0.3544(8) 0.3598(6) 0.0892(5) 0.055(4) Uani 1 1 d . . .
H86A H 0.3671 0.3249 0.0949 0.066 Uiso 1 1 calc R . .
C91 C 0.1367(6) 0.3121(5) 0.1343(4) 0.033(3) Uani 1 1 d . . .
C92 C 0.1084(7) 0.3301(6) 0.0925(4) 0.049(4) Uani 1 1 d . . .
H92A H 0.1306 0.3606 0.0764 0.059 Uiso 1 1 calc R . .
C93 C 0.0478(8) 0.3050(6) 0.0731(6) 0.070(5) Uani 1 1 d . . .
H93A H 0.0298 0.3182 0.0436 0.085 Uiso 1 1 calc R . .
C94 C 0.0146(9) 0.2631(7) 0.0945(6) 0.069(5) Uani 1 1 d . . .
H94A H -0.0284 0.2471 0.0810 0.082 Uiso 1 1 calc R . .
C95 C 0.0420(9) 0.2416(5) 0.1373(6) 0.074(5) Uani 1 1 d . . .
H95A H 0.0199 0.2107 0.1524 0.089 Uiso 1 1 calc R . .
C96 C 0.1035(7) 0.2675(5) 0.1568(5) 0.044(3) Uani 1 1 d . . .
H96A H 0.1225 0.2543 0.1860 0.053 Uiso 1 1 calc R . .
C101 C 0.5147(7) 0.1067(4) 0.1367(3) 0.025(3) Uani 1 1 d . . .
C102 C 0.5928(7) 0.1313(5) 0.1336(4) 0.040(3) Uani 1 1 d . . .
H10A H 0.5920 0.1641 0.1448 0.048 Uiso 1 1 calc R . .
C103 C 0.6707(7) 0.1080(5) 0.1143(4) 0.047(4) Uani 1 1 d . . .
H10B H 0.7242 0.1253 0.1102 0.057 Uiso 1 1 calc R . .
C104 C 0.6722(6) 0.0590(5) 0.1005(4) 0.041(3) Uani 1 1 d . . .
C105 C 0.5941(8) 0.0369(5) 0.1077(5) 0.058(4) Uani 1 1 d . . .
H10C H 0.5945 0.0025 0.1011 0.070 Uiso 1 1 calc R . .
C106 C 0.7562(7) 0.0301(6) 0.0819(5) 0.060(4) Uani 1 1 d . . .
H10D H 0.7423 -0.0037 0.0750 0.090 Uiso 1 1 calc R . .
H10E H 0.7945 0.0278 0.1068 0.090 Uiso 1 1 calc R . .
H10F H 0.7868 0.0474 0.0518 0.090 Uiso 1 1 calc R . .
C111 C 0.3387(6) 0.0846(4) 0.1844(4) 0.028(3) Uani 1 1 d . . .
C112 C 0.2995(6) 0.0551(5) 0.1561(4) 0.040(3) Uani 1 1 d . . .
H11A H 0.3049 0.0624 0.1218 0.048 Uiso 1 1 calc R . .
C113 C 0.2516(8) 0.0141(5) 0.1794(5) 0.053(4) Uani 1 1 d . . .
H11B H 0.2257 -0.0070 0.1602 0.063 Uiso 1 1 calc R . .
C114 C 0.2414(8) 0.0042(5) 0.2275(6) 0.061(4) Uani 1 1 d . . .
H11C H 0.2081 -0.0235 0.2424 0.073 Uiso 1 1 calc R . .
C115 C 0.2797(8) 0.0343(5) 0.2559(5) 0.059(4) Uani 1 1 d . . .
H11D H 0.2712 0.0275 0.2904 0.071 Uiso 1 1 calc R . .
C116 C 0.3291(7) 0.0734(5) 0.2351(4) 0.039(3) Uani 1 1 d . . .
H11E H 0.3570 0.0929 0.2547 0.047 Uiso 1 1 calc R . .
C121 C 0.3701(7) 0.1571(4) 0.1004(4) 0.032(3) Uani 1 1 d . . .
C122 C 0.2871(8) 0.1807(6) 0.1012(5) 0.055(4) Uani 1 1 d . . .
H12B H 0.2507 0.1841 0.1322 0.067 Uiso 1 1 calc R . .
C123 C 0.2552(10) 0.1987(6) 0.0620(5) 0.075(5) Uani 1 1 d . . .
H12C H 0.1964 0.2123 0.0645 0.090 Uiso 1 1 calc R . .
C124 C 0.3116(9) 0.1970(5) 0.0161(5) 0.055(4) Uani 1 1 d . . .
H12D H 0.2939 0.2123 -0.0127 0.066 Uiso 1 1 calc R . .
C125 C 0.3897(8) 0.1736(6) 0.0145(4) 0.052(4) Uani 1 1 d . . .
H12E H 0.4274 0.1706 -0.0162 0.062 Uiso 1 1 calc R . .
C126 C 0.4173(7) 0.1535(5) 0.0563(5) 0.048(4) Uani 1 1 d . . .
H12F H 0.4733 0.1362 0.0533 0.058 Uiso 1 1 calc R . .
C131 C 0.6061(6) 0.2013(5) 0.3849(4) 0.033(3) Uani 1 1 d . . .
C132 C 0.6111(7) 0.1703(5) 0.4248(4) 0.040(3) Uani 1 1 d . . .
H13B H 0.5997 0.1357 0.4254 0.048 Uiso 1 1 calc R . .
C133 C 0.6342(7) 0.1916(6) 0.4665(5) 0.059(4) Uani 1 1 d . . .
H13C H 0.6391 0.1716 0.4957 0.071 Uiso 1 1 calc R . .
C134 C 0.6492(7) 0.2427(6) 0.4626(5) 0.050(4) Uani 1 1 d D . .
C135 C 0.6451(8) 0.2689(6) 0.4180(6) 0.062(4) Uani 1 1 d . . .
H13D H 0.6609 0.3030 0.4149 0.074 Uiso 1 1 calc R . .
C136 C 0.6681(10) 0.2687(6) 0.5060(5) 0.090(6) Uani 1 1 d D . .
H13E H 0.6777 0.3043 0.4965 0.135 Uiso 1 1 calc R . .
H13F H 0.7211 0.2531 0.5167 0.135 Uiso 1 1 calc R . .
H13G H 0.6176 0.2657 0.5329 0.135 Uiso 1 1 calc R . .
C141 C 0.5492(6) 0.1150(4) 0.3425(4) 0.027(3) Uani 1 1 d . . .
C142 C 0.4611(7) 0.1017(5) 0.3532(4) 0.038(3) Uani 1 1 d . . .
H14A H 0.4158 0.1273 0.3541 0.046 Uiso 1 1 calc R . .
C143 C 0.4385(8) 0.0540(5) 0.3622(4) 0.048(4) Uani 1 1 d . . .
H14B H 0.3778 0.0461 0.3682 0.058 Uiso 1 1 calc R . .
C144 C 0.5017(7) 0.0168(5) 0.3628(4) 0.043(3) Uani 1 1 d . . .
H14C H 0.4848 -0.0170 0.3702 0.051 Uiso 1 1 calc R . .
C145 C 0.5893(8) 0.0272(5) 0.3529(4) 0.050(4) Uani 1 1 d . . .
H14D H 0.6339 0.0014 0.3536 0.060 Uiso 1 1 calc R . .
C146 C 0.6107(7) 0.0758(5) 0.3420(5) 0.046(3) Uani 1 1 d . . .
H14E H 0.6715 0.0832 0.3336 0.056 Uiso 1 1 calc R . .
C151 C 0.6840(7) 0.1773(5) 0.2883(4) 0.033(3) Uani 1 1 d . . .
C152 C 0.6844(7) 0.1749(5) 0.2394(5) 0.047(4) Uani 1 1 d . . .
H15B H 0.6297 0.1750 0.2279 0.056 Uiso 1 1 calc R . .
C153 C 0.7634(8) 0.1723(5) 0.2058(5) 0.056(4) Uani 1 1 d . . .
H15C H 0.7632 0.1709 0.1717 0.067 Uiso 1 1 calc R . .
C154 C 0.8435(7) 0.1717(5) 0.2240(5) 0.052(4) Uani 1 1 d . . .
H15D H 0.8984 0.1688 0.2024 0.063 Uiso 1 1 calc R . .
C155 C 0.8420(8) 0.1752(5) 0.2717(5) 0.047(4) Uani 1 1 d . . .
H15E H 0.8964 0.1765 0.2833 0.056 Uiso 1 1 calc R . .
C156 C 0.7629(6) 0.1772(5) 0.3053(4) 0.039(3) Uani 1 1 d . . .
H15F H 0.7636 0.1784 0.3393 0.047 Uiso 1 1 calc R . .
C161 C 0.1103(6) 0.1405(5) 0.2969(4) 0.031(3) Uani 1 1 d . . .
C162 C 0.0677(7) 0.0980(5) 0.3159(4) 0.041(3) Uani 1 1 d . . .
H16D H 0.0573 0.0893 0.3501 0.050 Uiso 1 1 calc R . .
C163 C 0.0410(7) 0.0690(6) 0.2840(7) 0.074(5) Uani 1 1 d . . .
H16E H 0.0123 0.0389 0.2962 0.088 Uiso 1 1 calc R . .
C164 C 0.0545(7) 0.0822(6) 0.2322(5) 0.048(4) Uani 1 1 d D . .
C165 C 0.0975(8) 0.1233(6) 0.2192(5) 0.057(4) Uani 1 1 d . . .
H16F H 0.1099 0.1323 0.1850 0.068 Uiso 1 1 calc R . .
C166 C 0.0254(8) 0.0466(6) 0.1992(5) 0.076(5) Uani 1 1 d D . .
H16G H 0.0399 0.0599 0.1651 0.115 Uiso 1 1 calc R . .
H16H H -0.0386 0.0427 0.2080 0.115 Uiso 1 1 calc R . .
H16I H 0.0560 0.0138 0.2029 0.115 Uiso 1 1 calc R . .
C171 C 0.0485(6) 0.2271(5) 0.3474(4) 0.033(3) Uani 1 1 d . . .
C172 C 0.0498(7) 0.2776(6) 0.3317(6) 0.068(5) Uani 1 1 d . . .
H17A H 0.1031 0.2914 0.3145 0.082 Uiso 1 1 calc R . .
C173 C -0.0254(10) 0.3075(6) 0.3409(6) 0.093(6) Uani 1 1 d . . .
H17B H -0.0250 0.3417 0.3291 0.111 Uiso 1 1 calc R . .
C174 C -0.1035(8) 0.2874(7) 0.3682(6) 0.079(6) Uani 1 1 d . . .
H17C H -0.1548 0.3085 0.3764 0.095 Uiso 1 1 calc R . .
C175 C -0.1055(7) 0.2384(6) 0.3824(5) 0.046(4) Uani 1 1 d . . .
H17D H -0.1578 0.2248 0.4010 0.055 Uiso 1 1 calc R . .
C176 C -0.0309(7) 0.2081(5) 0.3698(4) 0.039(3) Uani 1 1 d . . .
H17E H -0.0345 0.1729 0.3767 0.047 Uiso 1 1 calc R . .
C181 C 0.1558(6) 0.1557(5) 0.3922(4) 0.037(3) Uani 1 1 d . . .
C182 C 0.1232(9) 0.1769(7) 0.4356(5) 0.081(6) Uani 1 1 d . . .
H18A H 0.0914 0.2082 0.4347 0.097 Uiso 1 1 calc R . .
C183 C 0.1347(10) 0.1546(9) 0.4804(6) 0.108(8) Uani 1 1 d . . .
H18B H 0.1109 0.1699 0.5099 0.130 Uiso 1 1 calc R . .
C184 C 0.1782(9) 0.1128(10) 0.4811(5) 0.104(9) Uani 1 1 d . . .
H18D H 0.1889 0.0987 0.5120 0.125 Uiso 1 1 calc R . .
C185 C 0.2113(8) 0.0860(7) 0.4403(7) 0.085(6) Uani 1 1 d . . .
H18E H 0.2392 0.0536 0.4428 0.102 Uiso 1 1 calc R . .
C186 C 0.2006(8) 0.1103(6) 0.3951(5) 0.059(4) Uani 1 1 d . . .
H18F H 0.2251 0.0949 0.3658 0.071 Uiso 1 1 calc R . .
C191 C 0.4081(7) 0.3550(5) 0.6136(4) 0.038(3) Uani 1 1 d . . .
C192 C 0.4642(10) 0.3522(6) 0.5707(5) 0.072(5) Uani 1 1 d . . .
H19A H 0.5093 0.3264 0.5666 0.087 Uiso 1 1 calc R . .
C193 C 0.4550(12) 0.3891(8) 0.5308(6) 0.100(6) Uani 1 1 d . . .
H19B H 0.4908 0.3870 0.4995 0.120 Uiso 1 1 calc R . .
C194 C 0.3940(12) 0.4265(6) 0.5400(7) 0.072(5) Uani 1 1 d D . .
C195 C 0.3409(9) 0.4260(7) 0.5838(8) 0.083(6) Uani 1 1 d . . .
H19C H 0.2949 0.4513 0.5884 0.100 Uiso 1 1 calc R . .
C196 C 0.3787(13) 0.4658(8) 0.5032(6) 0.158(10) Uani 1 1 d D . .
H19D H 0.4211 0.4613 0.4730 0.237 Uiso 1 1 calc R . .
H19E H 0.3861 0.4986 0.5153 0.237 Uiso 1 1 calc R . .
H19F H 0.3184 0.4642 0.4966 0.237 Uiso 1 1 calc R . .
C201 C 0.5001(7) 0.2661(5) 0.6477(4) 0.033(3) Uani 1 1 d . . .
C202 C 0.5834(9) 0.2736(6) 0.6528(5) 0.061(4) Uani 1 1 d . . .
H20A H 0.5972 0.3037 0.6654 0.074 Uiso 1 1 calc R . .
C203 C 0.6499(11) 0.2372(9) 0.6395(7) 0.091(6) Uani 1 1 d . . .
H20B H 0.7087 0.2432 0.6431 0.110 Uiso 1 1 calc R . .
C204 C 0.6335(10) 0.1952(7) 0.6223(6) 0.075(5) Uani 1 1 d . . .
H20C H 0.6794 0.1704 0.6149 0.090 Uiso 1 1 calc R . .
C205 C 0.5476(10) 0.1873(6) 0.6148(5) 0.068(4) Uani 1 1 d . . .
H20D H 0.5351 0.1585 0.5995 0.081 Uiso 1 1 calc R . .
C206 C 0.4827(8) 0.2218(6) 0.6300(5) 0.056(4) Uani 1 1 d . . .
H20E H 0.4232 0.2151 0.6282 0.067 Uiso 1 1 calc R . .
C211 C 0.4508(7) 0.3491(5) 0.7096(4) 0.042(3) Uani 1 1 d . . .
C212 C 0.4339(7) 0.3317(5) 0.7601(5) 0.047(3) Uani 1 1 d . . .
H21A H 0.4046 0.3013 0.7700 0.056 Uiso 1 1 calc R . .
C213 C 0.4607(8) 0.3598(6) 0.7942(5) 0.051(4) Uani 1 1 d . . .
H21B H 0.4484 0.3491 0.8279 0.062 Uiso 1 1 calc R . .
C214 C 0.5045(8) 0.4024(6) 0.7797(5) 0.057(4) Uani 1 1 d . . .
H21C H 0.5242 0.4205 0.8037 0.069 Uiso 1 1 calc R . .
C215 C 0.5213(7) 0.4202(5) 0.7322(5) 0.049(4) Uani 1 1 d . . .
H21D H 0.5513 0.4506 0.7235 0.059 Uiso 1 1 calc R . .
C216 C 0.4937(7) 0.3932(5) 0.6949(4) 0.036(3) Uani 1 1 d . . .
H21E H 0.5045 0.4052 0.6614 0.044 Uiso 1 1 calc R . .
C221 C 0.2108(6) 0.4294(4) 0.8039(4) 0.029(3) Uani 1 1 d . . .
C222 C 0.2583(7) 0.4257(5) 0.7566(5) 0.043(3) Uani 1 1 d . . .
H22C H 0.2655 0.3950 0.7410 0.052 Uiso 1 1 calc R . .
C223 C 0.2941(8) 0.4689(6) 0.7339(5) 0.050(4) Uani 1 1 d . . .
H22D H 0.3245 0.4686 0.7011 0.060 Uiso 1 1 calc R . .
C224 C 0.2872(8) 0.5130(5) 0.7575(5) 0.045(3) Uani 1 1 d . . .
C225 C 0.2394(8) 0.5104(5) 0.8038(5) 0.049(4) Uani 1 1 d . . .
H22E H 0.2324 0.5403 0.8209 0.059 Uiso 1 1 calc R . .
C226 C 0.3259(9) 0.5604(5) 0.7322(5) 0.074(5) Uani 1 1 d . . .
H22F H 0.3137 0.5876 0.7545 0.111 Uiso 1 1 calc R . .
H22G H 0.2993 0.5694 0.7030 0.111 Uiso 1 1 calc R . .
H22H H 0.3900 0.5552 0.7225 0.111 Uiso 1 1 calc R . .
C231 C 0.1945(9) 0.3581(5) 0.8905(4) 0.048(4) Uani 1 1 d . . .
C232 C 0.2542(11) 0.3841(7) 0.9075(6) 0.090(6) Uani 1 1 d . . .
H23B H 0.2760 0.4137 0.8894 0.108 Uiso 1 1 calc R . .
C233 C 0.2850(15) 0.3691(9) 0.9508(7) 0.132(9) Uani 1 1 d . . .
H23D H 0.3278 0.3873 0.9622 0.159 Uiso 1 1 calc R . .
C234 C 0.2507(14) 0.3270(9) 0.9758(6) 0.095(7) Uani 1 1 d . . .
H23E H 0.2689 0.3167 1.0061 0.113 Uiso 1 1 calc R . .
C235 C 0.1940(11) 0.2999(7) 0.9603(5) 0.074(5) Uani 1 1 d . . .
H23F H 0.1731 0.2700 0.9782 0.088 Uiso 1 1 calc R . .
C236 C 0.1651(8) 0.3160(6) 0.9169(5) 0.061(4) Uani 1 1 d . . .
H23G H 0.1235 0.2969 0.9054 0.073 Uiso 1 1 calc R . .
C241 C 0.0419(7) 0.4004(5) 0.8521(4) 0.038(3) Uani 1 1 d . . .
C242 C -0.0075(8) 0.4157(6) 0.8171(5) 0.066(5) Uani 1 1 d . . .
H24B H 0.0174 0.4102 0.7841 0.079 Uiso 1 1 calc R . .
C243 C -0.0875(9) 0.4375(7) 0.8257(7) 0.094(7) Uani 1 1 d . . .
H24C H -0.1156 0.4497 0.7991 0.113 Uiso 1 1 calc R . .
C244 C -0.1292(13) 0.4424(7) 0.8723(9) 0.092(7) Uani 1 1 d . . .
H24D H -0.1880 0.4562 0.8790 0.111 Uiso 1 1 calc R . .
C245 C -0.0888(14) 0.4286(9) 0.9058(8) 0.137(10) Uani 1 1 d . . .
H24E H -0.1176 0.4328 0.9385 0.164 Uiso 1 1 calc R . .
C246 C -0.0005(12) 0.4064(7) 0.8982(6) 0.111(7) Uani 1 1 d . . .
H24F H 0.0276 0.3961 0.9253 0.133 Uiso 1 1 calc R . .
C251 C -0.0578(6) 0.2832(5) 0.6223(4) 0.030(3) Uani 1 1 d . . .
C252 C -0.0518(9) 0.2321(5) 0.6301(5) 0.061(4) Uani 1 1 d . . .
H25B H -0.0357 0.2169 0.6594 0.073 Uiso 1 1 calc R . .
C253 C -0.0700(9) 0.2034(6) 0.5942(6) 0.075(5) Uani 1 1 d . . .
H25C H -0.0656 0.1679 0.5988 0.090 Uiso 1 1 calc R . .
C254 C -0.0942(8) 0.2249(5) 0.5518(4) 0.046(3) Uani 1 1 d . . .
C255 C -0.1011(8) 0.2765(6) 0.5501(5) 0.058(4) Uani 1 1 d . . .
H25D H -0.1206 0.2927 0.5222 0.069 Uiso 1 1 calc R . .
C256 C -0.1151(8) 0.1947(6) 0.5105(4) 0.065(4) Uani 1 1 d . . .
H25E H -0.1064 0.1588 0.5189 0.098 Uiso 1 1 calc R . .
H25F H -0.0757 0.2041 0.4799 0.098 Uiso 1 1 calc R . .
H25G H -0.1767 0.2018 0.5065 0.098 Uiso 1 1 calc R . .
C261 C -0.0079(6) 0.3824(4) 0.6439(4) 0.025(3) Uani 1 1 d . . .
C262 C 0.0785(7) 0.3973(5) 0.6345(5) 0.053(4) Uani 1 1 d . . .
H26B H 0.1253 0.3753 0.6422 0.064 Uiso 1 1 calc R . .
C263 C 0.0951(10) 0.4450(6) 0.6136(6) 0.073(5) Uani 1 1 d . . .
H26C H 0.1544 0.4555 0.6076 0.088 Uiso 1 1 calc R . .
C264 C 0.0291(9) 0.4785(5) 0.6010(5) 0.059(4) Uani 1 1 d . . .
H26D H 0.0434 0.5108 0.5859 0.071 Uiso 1 1 calc R . .
C265 C -0.0534(8) 0.4647(5) 0.6104(5) 0.051(4) Uani 1 1 d . . .
H26E H -0.0995 0.4873 0.6028 0.062 Uiso 1 1 calc R . .
C266 C -0.0734(7) 0.4157(5) 0.6319(4) 0.035(3) Uani 1 1 d . . .
H26F H -0.1331 0.4058 0.6381 0.042 Uiso 1 1 calc R . .
C271 C -0.1309(6) 0.3248(4) 0.7134(4) 0.031(3) Uani 1 1 d . . .
C272 C -0.2134(7) 0.3249(5) 0.7011(4) 0.037(3) Uani 1 1 d . . .
H27A H -0.2188 0.3220 0.6679 0.045 Uiso 1 1 calc R . .
C273 C -0.2900(7) 0.3294(5) 0.7367(5) 0.049(4) Uani 1 1 d . . .
H27B H -0.3468 0.3285 0.7278 0.059 Uiso 1 1 calc R . .
C274 C -0.2820(8) 0.3351(5) 0.7849(5) 0.055(4) Uani 1 1 d . . .
H27C H -0.3336 0.3369 0.8093 0.066 Uiso 1 1 calc R . .
C275 C -0.2026(8) 0.3380(5) 0.7973(5) 0.051(4) Uani 1 1 d . . .
H27D H -0.1977 0.3442 0.8299 0.061 Uiso 1 1 calc R . .
C276 C -0.1265(7) 0.3321(5) 0.7619(4) 0.038(3) Uani 1 1 d . . .
H27E H -0.0701 0.3330 0.7713 0.046 Uiso 1 1 calc R . .
C281 C 0.2550(6) 0.0983(4) 0.6135(4) 0.028(3) Uani 1 1 d . . .
C282 C 0.3033(8) 0.1377(5) 0.5931(4) 0.053(4) Uani 1 1 d . . .
H28A H 0.2947 0.1697 0.6064 0.064 Uiso 1 1 calc R . .
C283 C 0.3677(8) 0.1287(7) 0.5509(4) 0.070(5) Uani 1 1 d . . .
H28B H 0.4024 0.1554 0.5347 0.084 Uiso 1 1 calc R . .
C284 C 0.3795(8) 0.0835(6) 0.5340(4) 0.053(4) Uani 1 1 d . . .
C285 C 0.3262(7) 0.0472(5) 0.5568(4) 0.037(3) Uani 1 1 d . . .
H28C H 0.3340 0.0148 0.5443 0.044 Uiso 1 1 calc R . .
C286 C 0.4502(7) 0.0732(6) 0.4894(5) 0.074(5) Uani 1 1 d . . .
H28D H 0.4509 0.0377 0.4828 0.112 Uiso 1 1 calc R . .
H28E H 0.5082 0.0814 0.4960 0.112 Uiso 1 1 calc R . .
H28F H 0.4368 0.0939 0.4609 0.112 Uiso 1 1 calc R . .
C291 C 0.0647(6) 0.0925(4) 0.6574(4) 0.027(3) Uani 1 1 d . . .
C292 C 0.0497(8) 0.0699(5) 0.6162(4) 0.049(4) Uani 1 1 d . . .
H29A H 0.0984 0.0610 0.5919 0.058 Uiso 1 1 calc R . .
C293 C -0.0332(7) 0.0604(5) 0.6106(5) 0.043(3) Uani 1 1 d . . .
H29B H -0.0422 0.0469 0.5813 0.052 Uiso 1 1 calc R . .
C294 C -0.1023(8) 0.0695(5) 0.6452(5) 0.054(4) Uani 1 1 d . . .
H29C H -0.1595 0.0606 0.6412 0.064 Uiso 1 1 calc R . .
C295 C -0.0913(8) 0.0922(5) 0.6879(5) 0.045(3) Uani 1 1 d . . .
H29D H -0.1404 0.0996 0.7126 0.054 Uiso 1 1 calc R . .
C296 C -0.0080(7) 0.1030(5) 0.6922(4) 0.037(3) Uani 1 1 d . . .
H29E H 0.0006 0.1186 0.7206 0.045 Uiso 1 1 calc R . .
C301 C 0.1986(6) 0.0526(4) 0.7107(4) 0.025(2) Uani 1 1 d . . .
C302 C 0.2450(7) 0.0602(5) 0.7487(4) 0.042(3) Uani 1 1 d . . .
H30A H 0.2616 0.0930 0.7534 0.051 Uiso 1 1 calc R . .
C303 C 0.2665(8) 0.0207(6) 0.7788(5) 0.058(4) Uani 1 1 d . . .
H30B H 0.2967 0.0263 0.8049 0.070 Uiso 1 1 calc R . .
C304 C 0.2449(8) -0.0266(5) 0.7718(4) 0.045(3) Uani 1 1 d . . .
H30C H 0.2617 -0.0542 0.7922 0.054 Uiso 1 1 calc R . .
C305 C 0.2001(7) -0.0339(5) 0.7364(5) 0.045(3) Uani 1 1 d . . .
H30D H 0.1826 -0.0667 0.7325 0.054 Uiso 1 1 calc R . .
C306 C 0.1786(7) 0.0050(4) 0.7053(4) 0.034(3) Uani 1 1 d . . .
H30E H 0.1490 -0.0016 0.6793 0.041 Uiso 1 1 calc R . .
C311 C 0.2959(7) 0.1344(5) 0.8902(4) 0.036(3) Uani 1 1 d . . .
C312 C 0.2059(7) 0.1433(5) 0.9053(4) 0.048(4) Uani 1 1 d . . .
H31A H 0.1727 0.1630 0.8845 0.057 Uiso 1 1 calc R . .
C313 C 0.1650(8) 0.1244(6) 0.9492(5) 0.057(4) Uani 1 1 d . . .
H31B H 0.1039 0.1318 0.9601 0.068 Uiso 1 1 calc R . .
C314 C 0.2131(8) 0.0941(6) 0.9783(5) 0.051(4) Uani 1 1 d . . .
C315 C 0.2993(9) 0.0896(5) 0.9605(4) 0.053(4) Uani 1 1 d . . .
H31C H 0.3340 0.0703 0.9807 0.063 Uiso 1 1 calc R . .
C316 C 0.1751(9) 0.0716(7) 1.0271(5) 0.093(6) Uani 1 1 d . . .
H31D H 0.2209 0.0513 1.0407 0.139 Uiso 1 1 calc R . .
H31E H 0.1266 0.0503 1.0240 0.139 Uiso 1 1 calc R . .
H31F H 0.1525 0.0983 1.0488 0.139 Uiso 1 1 calc R . .
C321 C 0.4304(7) 0.2045(4) 0.8570(4) 0.031(3) Uani 1 1 d . . .
C322 C 0.5175(8) 0.1972(6) 0.8486(8) 0.120(9) Uani 1 1 d . . .
H32B H 0.5415 0.1698 0.8298 0.144 Uiso 1 1 calc R . .
C323 C 0.5727(10) 0.2249(8) 0.8644(8) 0.132(10) Uani 1 1 d . . .
H32C H 0.6346 0.2191 0.8549 0.158 Uiso 1 1 calc R . .
C324 C 0.5419(10) 0.2616(6) 0.8940(6) 0.072(5) Uani 1 1 d . . .
H32D H 0.5814 0.2798 0.9082 0.086 Uiso 1 1 calc R . .
C325 C 0.4560(9) 0.2722(6) 0.9033(5) 0.058(4) Uani 1 1 d . . .
H32E H 0.4334 0.2999 0.9218 0.069 Uiso 1 1 calc R . .
C326 C 0.3985(8) 0.2420(5) 0.8857(5) 0.051(4) Uani 1 1 d . . .
H32F H 0.3364 0.2480 0.8940 0.062 Uiso 1 1 calc R . .
C331 C 0.4254(6) 0.1220(5) 0.7991(4) 0.031(3) Uani 1 1 d . . .
C332 C 0.4398(7) 0.1307(5) 0.7481(4) 0.046(4) Uani 1 1 d . . .
H33B H 0.4117 0.1587 0.7333 0.055 Uiso 1 1 calc R . .
C333 C 0.4948(9) 0.0985(6) 0.7198(5) 0.064(4) Uani 1 1 d . . .
H33C H 0.5065 0.1046 0.6852 0.077 Uiso 1 1 calc R . .
C334 C 0.5332(8) 0.0570(6) 0.7414(5) 0.056(4) Uani 1 1 d . . .
H33D H 0.5703 0.0346 0.7212 0.067 Uiso 1 1 calc R . .
C335 C 0.5196(8) 0.0473(5) 0.7904(5) 0.053(4) Uani 1 1 d . . .
H33E H 0.5474 0.0189 0.8049 0.064 Uiso 1 1 calc R . .
C336 C 0.4641(7) 0.0798(5) 0.8187(5) 0.045(3) Uani 1 1 d . . .
H33F H 0.4521 0.0727 0.8531 0.055 Uiso 1 1 calc R . .
C341 C -0.0936(7) 0.2220(5) 0.8924(4) 0.036(3) Uani 1 1 d . . .
C342 C -0.1723(8) 0.2492(5) 0.8979(5) 0.045(3) Uani 1 1 d . . .
H34B H -0.2134 0.2435 0.8773 0.055 Uiso 1 1 calc R . .
C343 C -0.1935(8) 0.2834(5) 0.9310(5) 0.052(4) Uani 1 1 d . . .
H34C H -0.2485 0.3018 0.9334 0.062 Uiso 1 1 calc R . .
C344 C -0.1378(9) 0.2914(6) 0.9601(5) 0.058(4) Uani 1 1 d . . .
C345 C -0.0603(11) 0.2639(7) 0.9568(5) 0.089(6) Uani 1 1 d . . .
H34D H -0.0211 0.2691 0.9787 0.107 Uiso 1 1 calc R . .
C346 C -0.1576(11) 0.3296(7) 0.9979(5) 0.110(7) Uani 1 1 d . . .
H34E H -0.2153 0.3463 0.9962 0.165 Uiso 1 1 calc R . .
H34F H -0.1117 0.3546 0.9917 0.165 Uiso 1 1 calc R . .
H34G H -0.1586 0.3129 1.0306 0.165 Uiso 1 1 calc R . .
C351 C -0.0281(6) 0.1208(4) 0.8774(4) 0.027(3) Uani 1 1 d . . .
C352 C 0.0306(7) 0.0858(5) 0.8529(4) 0.032(3) Uani 1 1 d . . .
H35B H 0.0595 0.0945 0.8205 0.038 Uiso 1 1 calc R . .
C353 C 0.0480(8) 0.0394(5) 0.8736(5) 0.049(4) Uani 1 1 d . . .
H35C H 0.0882 0.0165 0.8556 0.059 Uiso 1 1 calc R . .
C354 C 0.0072(8) 0.0256(6) 0.9209(5) 0.054(4) Uani 1 1 d . . .
H35D H 0.0162 -0.0072 0.9351 0.065 Uiso 1 1 calc R . .
C355 C -0.0462(8) 0.0604(5) 0.9463(5) 0.057(4) Uani 1 1 d . . .
H35E H -0.0709 0.0521 0.9795 0.068 Uiso 1 1 calc R . .
C356 C -0.0658(7) 0.1070(5) 0.9259(4) 0.040(3) Uani 1 1 d . . .
H35F H -0.1049 0.1298 0.9446 0.048 Uiso 1 1 calc R . .
C361 C -0.1466(6) 0.1686(5) 0.8162(4) 0.034(3) Uani 1 1 d . . .
C362 C -0.2037(6) 0.1321(5) 0.8339(4) 0.043(3) Uani 1 1 d . . .
H36B H -0.1968 0.1120 0.8627 0.051 Uiso 1 1 calc R . .
C363 C -0.2740(7) 0.1244(5) 0.8085(5) 0.046(3) Uani 1 1 d . . .
H36C H -0.3124 0.0976 0.8190 0.055 Uiso 1 1 calc R . .
C364 C -0.2860(7) 0.1545(5) 0.7704(5) 0.043(3) Uani 1 1 d . . .
H36D H -0.3362 0.1509 0.7555 0.051 Uiso 1 1 calc R . .
C365 C -0.2265(8) 0.1916(6) 0.7515(5) 0.056(4) Uani 1 1 d . . .
H36E H -0.2343 0.2123 0.7232 0.067 Uiso 1 1 calc R . .
C366 C -0.1572(7) 0.1974(5) 0.7745(4) 0.042(3) Uani 1 1 d . . .
H36F H -0.1152 0.2219 0.7615 0.051 Uiso 1 1 calc R . .
N1 N 0.5697(7) 0.2807(5) 0.0779(4) 0.065(4) Uani 1 1 d . . .
N2 N 0.1709(7) 0.3867(7) 0.3753(4) 0.109(7) Uani 1 1 d . . .
N3 N 0.0708(6) 0.4130(4) 0.1759(3) 0.045(3) Uani 1 1 d . . .
N4 N 0.5155(6) 0.0597(4) 0.1233(4) 0.058(3) Uani 1 1 d . . .
N5 N 0.6214(7) 0.2509(5) 0.3802(4) 0.056(3) Uani 1 1 d . . .
N6 N 0.1255(6) 0.1536(4) 0.2477(4) 0.044(3) Uani 1 1 d . . .
N7 N 0.3474(7) 0.3926(5) 0.6221(5) 0.073(4) Uani 1 1 d . . .
N8 N 0.2021(6) 0.4700(4) 0.8269(4) 0.043(3) Uani 1 1 d . . .
N9 N -0.0831(6) 0.3067(4) 0.5838(4) 0.049(3) Uani 1 1 d . . .
N10 N 0.2634(6) 0.0538(4) 0.5957(3) 0.040(3) Uani 1 1 d . . .
N11 N 0.3432(5) 0.1087(4) 0.9179(4) 0.041(3) Uani 1 1 d . . .
N12 N -0.0377(6) 0.2293(5) 0.9235(4) 0.064(4) Uani 1 1 d . . .
C1S C 0.1461(11) -0.0548(8) 0.5483(6) 0.103(6) Uiso 1 1 d . . .
Cl1 Cl 0.0361(3) -0.0618(2) 0.54368(17) 0.1030(15) Uiso 1 1 d . . .
Cl2 Cl 0.1665(3) -0.0878(2) 0.60361(17) 0.1025(15) Uiso 1 1 d . . .
C2S C 0.2262(11) 0.5985(5) 0.4578(6) 0.112(6) Uiso 1 1 d D . .
Cl3 Cl 0.2182(8) 0.5268(4) 0.4573(4) 0.125(4) Uiso 0.50 1 d PD . .
Cl4 Cl 0.3098(6) 0.5993(5) 0.4024(3) 0.108(3) Uiso 0.50 1 d PD . .
Cl3' Cl 0.2649(10) 0.5415(6) 0.4307(6) 0.189(6) Uiso 0.50 1 d PD . .
Cl4' Cl 0.3051(6) 0.6382(4) 0.4143(4) 0.108(3) Uiso 0.50 1 d PD . .
B1 B -0.3133(14) 0.0629(10) 0.5642(9) 0.095(7) Uiso 1 1 d . . .
F1 F -0.3062(6) 0.0445(5) 0.6104(4) 0.128(4) Uiso 1 1 d . . .
F2 F -0.2536(6) 0.0978(5) 0.5497(4) 0.122(4) Uiso 1 1 d . . .
F3 F -0.3993(7) 0.0859(5) 0.5694(4) 0.127(4) Uiso 1 1 d . . .
F4 F -0.3148(6) 0.0262(4) 0.5340(3) 0.104(3) Uiso 1 1 d . . .
B2 B -0.1928(15) 0.4099(10) 0.4137(8) 0.092(7) Uiso 1 1 d . . .
F5 F -0.2032(7) 0.4035(6) 0.3653(5) 0.161(5) Uiso 1 1 d . . .
F6 F -0.1082(7) 0.4035(5) 0.4118(4) 0.137(4) Uiso 1 1 d . . .
F7 F -0.2515(7) 0.3794(5) 0.4358(4) 0.126(4) Uiso 1 1 d . . .
F8 F -0.2209(7) 0.4575(5) 0.4229(4) 0.136(4) Uiso 1 1 d . . .
B3 B 0.3969(13) 0.6071(8) 0.0759(7) 0.52(7) Uiso 1 1 d D . .
F9 F 0.4703(9) 0.6051(7) 0.0921(6) 0.279(9) Uiso 1 1 d D . .
F10 F 0.3896(12) 0.5676(6) 0.0590(7) 0.312(11) Uiso 1 1 d D . .
F11 F 0.3380(8) 0.6195(6) 0.1090(5) 0.178(5) Uiso 1 1 d D . .
F12 F 0.4033(9) 0.6427(6) 0.0427(5) 0.215(7) Uiso 1 1 d D . .
B4 B -0.0517(13) 0.1374(7) 1.0767(7) 0.54(7) Uiso 1 1 d D . .
F13 F -0.0178(10) 0.1610(6) 1.0350(5) 0.271(9) Uiso 1 1 d D . .
F14 F -0.0639(8) 0.0953(5) 1.0672(5) 0.203(6) Uiso 1 1 d D . .
F15 F 0.0130(8) 0.1348(6) 1.1032(5) 0.226(7) Uiso 1 1 d D . .
F16 F -0.1145(5) 0.1640(4) 1.0988(3) 0.094(3) Uiso 1 1 d D . .
O1S O 0.3549(18) 0.2714(16) 0.4862(11) 0.46(2) Uiso 1 1 d D . .
C11S C 0.3511(9) 0.2040(7) 0.4325(6) 0.080(5) Uiso 1 1 d D . .
C12S C 0.3777(18) 0.2565(8) 0.4377(10) 0.211(12) Uiso 1 1 d D . .
C13S C 0.2089(12) 0.2802(9) 0.5678(7) 0.127(7) Uiso 1 1 d D . .
C14S C 0.2718(17) 0.2700(13) 0.5195(9) 0.221(13) Uiso 1 1 d D . .
O2S O 0.9054(6) 0.4330(4) 0.0728(4) 0.010(3) Uiso 0.50 1 d PD . .
C21S C 1.0628(10) 0.4394(7) 0.0197(6) 0.013(4) Uiso 0.50 1 d PD . .
C22S C 0.9876(12) 0.4509(13) 0.0614(10) 0.119(14) Uiso 0.50 1 d PD . .
C23S C 0.8406(10) 0.5117(6) 0.0179(6) 0.012(4) Uiso 0.50 1 d PD . .
C24S C 0.8506(13) 0.4705(7) 0.0575(8) 0.053(7) Uiso 0.50 1 d PD . .
O3S O 0.4050(7) -0.0393(5) 0.0756(4) 0.033(4) Uiso 0.50 1 d PD . .
C31S C 0.3417(12) -0.0992(7) 0.0366(7) 0.034(5) Uiso 0.50 1 d PD . .
C32S C 0.3179(8) -0.0521(7) 0.0631(7) 0.024(5) Uiso 0.50 1 d PD . .
C33S C 0.4775(13) -0.0195(8) 0.0092(7) 0.041(6) Uiso 0.50 1 d PD . .
C34S C 0.4603(13) -0.0668(7) 0.0413(7) 0.051(7) Uiso 0.50 1 d PD . .

loop_
_atom_site_aniso_label
_atom_site_aniso_U_11
_atom_site_aniso_U_22
_atom_site_aniso_U_33
_atom_site_aniso_U_23
_atom_site_aniso_U_13
_atom_site_aniso_U_12
Au1 0.0219(2) 0.0288(3) 0.0255(3) -0.0025(2) 0.00173(18) -0.00420(19)
Au2 0.0261(2) 0.0214(3) 0.0245(3) -0.0053(2) -0.00155(18) -0.00017(19)
Au3 0.0241(2) 0.0238(3) 0.0253(3) -0.0006(2) -0.00479(18) 0.00256(19)
Au4 0.0275(2) 0.0215(3) 0.0265(3) -0.0067(2) -0.00296(18) 0.00095(19)
Au5 0.0235(2) 0.0256(3) 0.0269(3) -0.0016(2) -0.00587(18) 0.00239(19)
Au6 0.0201(2) 0.0265(3) 0.0254(3) -0.0008(2) -0.00107(17) -0.00268(18)
Au7 0.0249(2) 0.0375(3) 0.0356(3) -0.0103(2) 0.00499(19) -0.0094(2)
Au8 0.0308(2) 0.0205(3) 0.0269(3) -0.0071(2) -0.00514(18) -0.00099(19)
Au9 0.0238(2) 0.0269(3) 0.0285(3) -0.0039(2) -0.00550(18) 0.00095(19)
Au10 0.0273(2) 0.0212(3) 0.0274(3) -0.0080(2) -0.00495(18) -0.00108(19)
Au11 0.0210(2) 0.0283(3) 0.0363(3) -0.0089(2) -0.00903(18) 0.00144(19)
Au12 0.0216(2) 0.0248(3) 0.0270(3) -0.0040(2) -0.00105(17) -0.00437(18)
P1 0.0262(15) 0.036(2) 0.0312(19) -0.0019(16) 0.0015(13) -0.0046(14)
P2 0.0284(15) 0.0247(19) 0.0295(18) -0.0091(14) -0.0008(12) 0.0011(13)
P3 0.0310(15) 0.027(2) 0.0268(18) 0.0010(14) -0.0096(12) -0.0026(13)
P4 0.0328(16) 0.0228(19) 0.0319(19) -0.0066(14) -0.0037(13) 0.0012(13)
P5 0.0277(15) 0.028(2) 0.0360(19) -0.0006(15) -0.0104(13) 0.0011(13)
P6 0.0192(13) 0.032(2) 0.0305(18) -0.0061(15) -0.0017(12) -0.0011(13)
P7 0.0265(15) 0.046(2) 0.040(2) -0.0089(17) 0.0058(14) -0.0094(15)
P8 0.0465(18) 0.024(2) 0.0269(18) -0.0074(15) -0.0076(14) 0.0012(15)
P9 0.0280(15) 0.029(2) 0.0322(19) -0.0017(15) -0.0088(13) -0.0013(13)
P10 0.0292(15) 0.0213(18) 0.0271(17) -0.0056(13) -0.0050(12) -0.0008(12)
P11 0.0201(14) 0.031(2) 0.042(2) -0.0090(16) -0.0103(13) 0.0031(13)
P12 0.0245(14) 0.032(2) 0.0266(18) -0.0067(15) 0.0003(12) -0.0057(13)
C1 0.015(5) 0.038(8) 0.008(5) 0.000(5) -0.002(4) 0.007(5)
C2 0.011(5) 0.030(7) 0.028(6) -0.003(5) -0.012(4) -0.011(4)
C11 0.030(6) 0.045(9) 0.033(8) -0.021(6) 0.005(5) 0.003(6)
C12 0.054(8) 0.048(10) 0.039(8) 0.004(7) 0.005(6) -0.019(7)
C13 0.089(11) 0.026(9) 0.060(11) -0.025(8) 0.010(8) -0.006(8)
C14 0.148(14) 0.086(15) 0.033(10) -0.024(9) 0.018(10) -0.056(12)
C15 0.130(15) 0.058(13) 0.048(11) -0.029(9) -0.012(10) -0.027(11)
C16 0.189(16) 0.17(2) 0.093(14) 0.032(13) 0.040(13) -0.027(15)
C21 0.013(5) 0.038(8) 0.038(8) 0.008(6) 0.003(5) -0.007(5)
C22 0.065(9) 0.048(11) 0.046(9) -0.022(8) 0.017(7) 0.002(8)
C23 0.077(12) 0.086(17) 0.084(15) -0.007(13) 0.012(10) 0.004(11)
C24 0.062(10) 0.046(12) 0.106(15) 0.012(11) -0.023(10) 0.018(8)
C25 0.083(11) 0.075(15) 0.064(12) 0.040(10) 0.001(9) -0.026(10)
C26 0.053(8) 0.052(11) 0.070(11) -0.001(9) 0.002(7) -0.013(7)
C31 0.026(6) 0.032(8) 0.048(9) -0.011(7) 0.002(5) 0.011(5)
C32 0.035(7) 0.039(9) 0.073(11) -0.013(8) -0.004(7) -0.002(6)
C33 0.064(9) 0.051(11) 0.067(10) 0.011(8) -0.027(8) -0.009(8)
C34 0.083(10) 0.031(9) 0.066(11) -0.003(8) -0.039(8) 0.008(8)
C35 0.027(6) 0.054(10) 0.057(10) -0.001(8) 0.003(6) -0.009(6)
C36 0.025(6) 0.050(9) 0.031(7) -0.007(6) 0.002(5) -0.001(6)
C41 0.027(6) 0.038(8) 0.024(7) -0.005(6) 0.001(5) -0.002(5)
C42 0.085(11) 0.29(3) 0.066(12) -0.132(16) 0.046(9) -0.112(15)
C43 0.109(15) 0.31(4) 0.116(17) -0.15(2) 0.064(13) -0.133(19)
C44 0.051(8) 0.056(11) 0.049(10) -0.009(8) 0.009(7) 0.001(7)
C45 0.030(8) 0.29(3) 0.057(11) -0.068(15) 0.006(8) -0.039(12)
C46 0.044(8) 0.129(17) 0.037(9) -0.001(9) 0.014(6) -0.015(9)
C51 0.043(6) 0.025(7) 0.017(6) 0.002(5) -0.013(5) -0.010(5)
C52 0.045(7) 0.027(8) 0.041(8) -0.007(6) 0.001(6) -0.004(6)
C54 0.043(7) 0.039(10) 0.068(11) 0.004(8) -0.023(7) -0.013(7)
C53 0.038(7) 0.050(10) 0.034(8) -0.006(7) -0.007(5) -0.006(6)
C55 0.029(6) 0.049(10) 0.065(10) -0.017(8) -0.011(6) 0.001(6)
C56 0.044(7) 0.040(9) 0.014(6) -0.008(6) -0.009(5) 0.007(6)
C61 0.036(6) 0.030(8) 0.027(7) -0.013(6) -0.002(5) -0.009(5)
C62 0.061(8) 0.025(8) 0.094(12) 0.001(8) -0.035(8) 0.012(7)
C63 0.058(9) 0.067(13) 0.125(15) 0.026(11) -0.056(9) -0.005(9)
C64 0.041(8) 0.063(12) 0.075(11) -0.013(9) -0.022(7) -0.018(8)
C65 0.052(8) 0.037(9) 0.055(9) -0.004(7) -0.020(7) -0.015(7)
C66 0.042(7) 0.026(8) 0.052(8) -0.009(6) -0.004(6) -0.009(6)
C71 0.012(5) 0.026(7) 0.058(8) 0.000(6) -0.023(5) -0.007(4)
C72 0.040(7) 0.035(8) 0.030(7) 0.005(6) -0.018(5) 0.000(6)
C73 0.050(7) 0.038(9) 0.044(8) -0.026(7) -0.010(6) 0.009(6)
C74 0.059(8) 0.066(11) 0.023(7) -0.015(7) -0.008(6) 0.033(7)
C75 0.061(9) 0.086(13) 0.061(10) -0.035(9) -0.046(7) 0.041(9)
C76 0.094(12) 0.14(2) 0.067(12) -0.009(12) -0.022(9) 0.049(13)
C81 0.069(9) 0.037(9) 0.012(6) 0.005(6) -0.012(6) -0.022(7)
C82 0.072(10) 0.076(13) 0.034(9) 0.004(8) 0.001(7) -0.025(9)
C83 0.089(11) 0.055(12) 0.047(10) 0.013(8) -0.012(8) -0.007(9)
C84 0.058(10) 0.074(14) 0.060(11) 0.010(10) -0.018(8) -0.013(9)
C85 0.040(8) 0.112(17) 0.049(10) 0.010(10) 0.001(7) 0.001(9)
C86 0.045(8) 0.067(12) 0.045(9) 0.000(8) 0.006(7) 0.020(7)
C91 0.028(6) 0.029(8) 0.039(8) -0.013(6) 0.002(5) 0.005(5)
C92 0.046(7) 0.071(12) 0.030(8) -0.005(7) -0.004(6) -0.004(7)
C93 0.047(8) 0.072(13) 0.105(13) -0.047(11) -0.028(8) -0.015(8)
C94 0.054(9) 0.064(13) 0.103(14) -0.043(11) -0.041(9) 0.003(9)
C95 0.078(11) 0.029(9) 0.116(14) -0.024(10) -0.001(10) -0.033(8)
C96 0.039(7) 0.033(9) 0.063(9) -0.005(7) -0.015(6) -0.004(6)
C101 0.043(6) 0.022(7) 0.009(6) 0.003(5) -0.003(5) -0.002(5)
C102 0.036(6) 0.046(9) 0.041(8) -0.013(7) -0.012(5) 0.003(6)
C103 0.027(6) 0.061(11) 0.061(9) -0.033(8) -0.012(6) -0.001(6)
C104 0.020(6) 0.060(10) 0.045(8) -0.021(7) -0.006(5) 0.004(6)
C105 0.046(8) 0.035(9) 0.089(11) -0.020(8) 0.008(7) -0.007(7)
C106 0.034(7) 0.074(12) 0.071(10) -0.027(9) -0.001(6) 0.001(7)
C111 0.035(6) 0.011(6) 0.037(7) -0.010(5) 0.001(5) 0.004(5)
C112 0.032(6) 0.038(9) 0.048(8) -0.020(7) 0.004(6) -0.003(6)
C113 0.051(8) 0.038(10) 0.065(11) -0.008(8) 0.006(7) -0.008(7)
C114 0.061(9) 0.034(10) 0.073(12) -0.005(9) 0.031(8) -0.008(7)
C115 0.075(10) 0.036(10) 0.044(9) 0.028(7) 0.031(7) 0.025(8)
C116 0.038(7) 0.039(9) 0.036(8) 0.007(6) 0.002(5) 0.003(6)
C121 0.041(6) 0.013(7) 0.042(8) -0.009(6) -0.002(6) 0.006(5)
C122 0.064(9) 0.076(12) 0.026(8) -0.007(8) -0.011(6) 0.018(8)
C123 0.095(11) 0.076(13) 0.054(11) -0.004(9) -0.034(9) 0.054(10)
C124 0.094(11) 0.040(10) 0.034(9) 0.002(7) -0.025(8) 0.004(8)
C125 0.053(8) 0.079(12) 0.030(8) -0.022(8) -0.014(6) -0.003(8)
C126 0.029(6) 0.067(11) 0.050(9) -0.011(8) -0.007(6) 0.004(6)
C131 0.023(6) 0.033(8) 0.040(8) -0.001(6) -0.002(5) 0.006(5)
C132 0.043(7) 0.042(9) 0.036(8) 0.006(7) -0.011(6) -0.014(6)
C133 0.049(8) 0.089(14) 0.043(9) -0.024(9) -0.014(6) 0.000(8)
C134 0.033(7) 0.070(12) 0.053(10) -0.042(9) -0.009(6) 0.009(7)
C135 0.078(10) 0.035(10) 0.079(12) -0.019(9) -0.027(9) 0.005(8)
C136 0.112(13) 0.091(16) 0.080(13) -0.018(11) -0.042(10) -0.014(11)
C141 0.024(5) 0.036(8) 0.022(6) -0.003(5) -0.004(4) -0.003(5)
C142 0.030(6) 0.025(8) 0.062(9) -0.006(7) -0.012(6) 0.000(5)
C143 0.049(8) 0.047(10) 0.055(9) 0.000(7) -0.027(6) -0.009(7)
C144 0.047(7) 0.041(9) 0.040(8) -0.015(7) 0.000(6) -0.010(6)
C145 0.058(8) 0.045(10) 0.040(8) 0.003(7) 0.002(6) 0.014(7)
C146 0.033(7) 0.033(9) 0.068(10) 0.016(7) -0.006(6) 0.004(6)
C151 0.037(6) 0.040(9) 0.026(7) 0.005(6) -0.013(5) -0.012(6)
C152 0.043(7) 0.048(10) 0.053(9) 0.001(7) -0.022(6) 0.002(6)
C153 0.043(8) 0.057(11) 0.055(9) 0.011(8) 0.015(7) 0.002(7)
C154 0.029(7) 0.044(10) 0.078(11) 0.012(8) -0.002(7) 0.000(6)
C155 0.043(8) 0.032(9) 0.073(10) 0.003(7) -0.029(7) -0.015(6)
C156 0.025(6) 0.059(10) 0.033(7) 0.022(6) -0.016(5) -0.005(6)
C161 0.013(5) 0.036(8) 0.045(8) -0.012(6) -0.002(5) 0.004(5)
C162 0.032(6) 0.041(9) 0.048(8) -0.014(7) 0.013(6) -0.023(6)
C163 0.022(7) 0.058(12) 0.140(16) -0.027(11) 0.000(8) -0.016(7)
C164 0.025(7) 0.060(11) 0.061(10) -0.030(8) -0.005(6) -0.002(6)
C165 0.044(8) 0.083(14) 0.049(9) -0.031(9) -0.016(7) 0.011(8)
C166 0.065(9) 0.077(14) 0.098(13) -0.045(11) -0.026(8) -0.006(9)
C171 0.024(6) 0.031(8) 0.047(8) -0.013(6) -0.013(5) 0.011(5)
C172 0.020(6) 0.046(11) 0.134(14) -0.005(10) 0.001(7) -0.001(6)
C173 0.081(12) 0.041(12) 0.147(17) -0.013(11) 0.001(11) 0.014(9)
C174 0.037(8) 0.063(13) 0.135(16) -0.055(12) 0.002(9) 0.021(8)
C175 0.019(6) 0.056(11) 0.063(9) -0.017(8) -0.004(6) 0.012(6)
C176 0.036(6) 0.037(9) 0.047(8) -0.014(7) -0.009(6) 0.000(6)
C181 0.023(6) 0.057(10) 0.030(8) -0.008(7) -0.003(5) -0.001(6)
C182 0.111(12) 0.107(16) 0.027(9) -0.019(9) -0.031(8) 0.064(11)
C183 0.054(10) 0.20(3) 0.067(13) -0.011(14) -0.012(9) 0.061(13)
C184 0.048(10) 0.23(3) 0.025(9) 0.032(13) -0.003(7) 0.004(12)
C185 0.045(8) 0.103(16) 0.099(14) 0.058(12) -0.028(9) 0.014(9)
C186 0.051(8) 0.064(12) 0.052(10) 0.011(8) 0.010(7) -0.006(8)
C191 0.028(6) 0.044(9) 0.040(8) -0.013(7) 0.006(5) -0.009(6)
C192 0.109(12) 0.050(12) 0.048(10) -0.006(9) 0.006(9) 0.025(9)
C193 0.131(16) 0.106(19) 0.063(13) -0.019(13) -0.020(11) 0.026(14)
C194 0.103(13) 0.026(10) 0.096(14) 0.003(9) -0.053(11) 0.015(9)
C195 0.042(9) 0.055(13) 0.144(18) -0.001(13) 0.010(10) -0.014(8)
C196 0.20(2) 0.20(3) 0.086(17) 0.038(18) -0.053(15) -0.04(2)
C201 0.050(7) 0.032(8) 0.015(6) -0.002(5) 0.001(5) -0.011(6)
C202 0.063(9) 0.073(13) 0.059(10) -0.028(9) -0.025(8) -0.014(9)
C203 0.057(10) 0.109(19) 0.114(16) 0.013(14) -0.044(10) 0.006(12)
C204 0.057(10) 0.055(13) 0.105(14) 0.021(11) -0.005(9) 0.019(9)
C205 0.082(11) 0.027(9) 0.087(12) -0.009(8) 0.008(9) -0.001(8)
C206 0.039(7) 0.063(12) 0.062(10) -0.015(8) 0.006(6) -0.009(7)
C211 0.038(7) 0.040(9) 0.045(8) -0.011(7) 0.006(6) -0.017(6)
C212 0.049(7) 0.032(9) 0.055(9) 0.018(7) -0.006(6) -0.007(6)
C213 0.048(8) 0.058(11) 0.048(9) -0.008(8) -0.006(7) -0.003(7)
C214 0.054(9) 0.069(13) 0.049(10) -0.016(9) -0.017(7) 0.026(8)
C215 0.037(7) 0.036(9) 0.074(11) -0.003(8) -0.009(7) -0.013(6)
C216 0.038(7) 0.033(8) 0.036(8) -0.008(6) 0.002(5) -0.006(6)
C221 0.027(6) 0.018(7) 0.043(8) -0.005(6) -0.006(5) -0.002(5)
C222 0.030(6) 0.029(8) 0.071(10) -0.029(7) -0.003(6) 0.013(6)
C223 0.046(8) 0.061(11) 0.046(9) -0.017(8) -0.010(6) -0.007(7)
C224 0.056(8) 0.030(9) 0.047(9) 0.006(7) -0.009(7) -0.007(6)
C225 0.051(8) 0.032(9) 0.072(11) -0.033(8) -0.021(7) 0.007(7)
C226 0.093(11) 0.038(10) 0.088(12) -0.003(9) -0.007(9) -0.013(9)
C231 0.093(10) 0.038(9) 0.019(7) -0.012(7) -0.023(7) 0.002(8)
C232 0.143(15) 0.078(14) 0.070(12) -0.015(10) -0.074(11) -0.007(12)
C233 0.23(2) 0.11(2) 0.096(17) -0.028(16) -0.117(18) 0.006(19)
C234 0.157(19) 0.097(19) 0.035(11) 0.006(11) -0.043(11) 0.022(15)
C235 0.116(14) 0.068(14) 0.030(10) 0.011(9) -0.009(9) 0.028(11)
C236 0.056(9) 0.075(13) 0.051(10) -0.022(9) -0.012(7) 0.032(8)
C241 0.038(7) 0.032(8) 0.039(8) -0.011(6) 0.009(6) 0.000(6)
C242 0.044(8) 0.084(14) 0.070(11) -0.010(10) -0.017(7) 0.019(8)
C243 0.049(9) 0.099(17) 0.138(18) -0.056(14) -0.018(10) 0.024(10)
C244 0.085(14) 0.038(12) 0.14(2) 0.002(13) 0.011(14) -0.001(10)
C245 0.14(2) 0.14(2) 0.089(17) -0.022(16) 0.068(14) 0.075(17)
C246 0.166(18) 0.068(15) 0.077(14) 0.017(11) 0.008(12) 0.062(13)
C251 0.022(5) 0.041(9) 0.028(7) 0.001(6) -0.008(5) -0.007(5)
C252 0.132(13) 0.030(9) 0.034(8) 0.006(7) -0.055(8) -0.007(9)
C253 0.107(12) 0.026(9) 0.102(14) -0.018(10) -0.040(10) 0.004(9)
C254 0.064(9) 0.045(10) 0.024(8) -0.001(7) 0.009(6) -0.017(7)
C255 0.058(9) 0.067(12) 0.051(10) 0.009(9) -0.018(7) -0.016(8)
C256 0.085(10) 0.068(12) 0.051(9) -0.021(8) -0.021(7) -0.025(9)
C261 0.023(5) 0.027(7) 0.025(6) -0.010(5) 0.000(5) -0.002(5)
C262 0.033(7) 0.042(10) 0.085(11) 0.003(8) -0.013(7) -0.005(6)
C263 0.071(10) 0.045(11) 0.105(13) 0.009(10) -0.019(9) -0.030(9)
C264 0.082(10) 0.031(9) 0.059(10) 0.000(7) 0.002(8) -0.011(8)
C265 0.049(8) 0.040(10) 0.059(10) -0.005(7) 0.005(7) 0.006(7)
C266 0.026(6) 0.033(8) 0.042(8) 0.007(6) 0.000(5) -0.002(5)
C271 0.020(5) 0.022(7) 0.051(8) -0.008(6) -0.007(5) 0.007(5)
C272 0.042(7) 0.033(8) 0.034(7) -0.001(6) 0.006(6) -0.006(6)
C273 0.030(7) 0.043(10) 0.072(10) -0.027(8) 0.004(6) -0.005(6)
C274 0.050(8) 0.052(11) 0.053(10) -0.015(8) 0.026(7) -0.018(7)
C275 0.052(8) 0.046(10) 0.054(9) -0.013(8) -0.003(7) 0.009(7)
C276 0.035(6) 0.040(9) 0.040(8) -0.012(7) -0.011(6) 0.008(6)
C281 0.024(5) 0.028(7) 0.031(7) -0.011(6) -0.002(5) -0.001(5)
C282 0.069(9) 0.047(10) 0.041(9) -0.012(7) 0.005(7) -0.022(7)
C283 0.065(9) 0.108(15) 0.028(8) -0.009(9) 0.032(7) -0.049(9)
C284 0.042(8) 0.090(14) 0.031(8) -0.035(9) -0.004(6) -0.001(8)
C285 0.037(6) 0.030(8) 0.037(8) 0.002(6) 0.007(5) 0.007(5)
C286 0.054(8) 0.110(16) 0.051(10) -0.021(9) 0.021(7) -0.002(9)
C291 0.034(6) 0.018(7) 0.034(7) -0.004(5) -0.015(5) -0.004(5)
C292 0.053(8) 0.055(10) 0.044(8) -0.026(7) -0.022(6) 0.015(7)
C293 0.039(7) 0.048(10) 0.052(9) -0.020(7) -0.029(6) 0.004(6)
C294 0.041(7) 0.035(9) 0.088(11) 0.001(8) -0.021(7) -0.007(6)
C295 0.049(8) 0.030(8) 0.050(9) 0.001(7) 0.008(6) -0.006(6)
C296 0.036(6) 0.042(9) 0.033(7) -0.010(6) 0.002(5) -0.008(6)
C301 0.032(6) 0.016(7) 0.024(6) 0.002(5) -0.004(5) 0.003(5)
C302 0.047(7) 0.030(8) 0.053(9) -0.008(7) -0.015(6) -0.004(6)
C303 0.069(9) 0.055(12) 0.051(10) 0.011(8) -0.017(7) 0.005(8)
C304 0.051(8) 0.042(10) 0.042(9) 0.005(7) -0.011(6) 0.003(7)
C305 0.051(8) 0.027(8) 0.053(9) 0.001(7) 0.002(7) -0.012(6)
C306 0.047(7) 0.021(8) 0.036(8) -0.008(6) -0.011(5) 0.000(6)
C311 0.036(6) 0.024(8) 0.052(8) -0.007(6) -0.016(6) -0.001(5)
C312 0.042(7) 0.063(11) 0.040(8) -0.012(7) -0.008(6) -0.007(7)
C313 0.034(7) 0.081(13) 0.055(10) -0.012(9) 0.003(7) -0.021(7)
C314 0.042(8) 0.060(11) 0.046(9) -0.011(8) 0.008(7) -0.010(7)
C315 0.079(10) 0.050(10) 0.027(8) -0.001(7) -0.002(7) -0.006(8)
C316 0.084(11) 0.113(18) 0.066(11) 0.015(11) 0.025(9) -0.024(11)
C321 0.039(6) 0.024(7) 0.032(7) -0.007(6) -0.012(5) -0.003(5)
C322 0.040(8) 0.076(14) 0.27(2) -0.110(16) -0.058(12) 0.021(9)
C323 0.043(9) 0.14(2) 0.23(2) -0.13(2) -0.027(12) -0.004(11)
C324 0.070(10) 0.054(12) 0.102(14) -0.005(10) -0.040(9) -0.022(9)
C325 0.073(10) 0.049(11) 0.058(10) -0.016(8) -0.024(8) -0.006(8)
C326 0.042(7) 0.054(11) 0.058(10) -0.022(8) -0.005(6) 0.005(7)
C331 0.025(6) 0.036(8) 0.035(8) -0.009(6) -0.009(5) 0.000(5)
C332 0.053(8) 0.046(10) 0.033(8) 0.006(7) -0.005(6) 0.030(7)
C333 0.076(10) 0.063(12) 0.049(10) 0.006(9) -0.004(8) 0.018(9)
C334 0.046(8) 0.064(12) 0.054(10) -0.007(9) -0.002(7) 0.008(7)
C335 0.068(9) 0.039(10) 0.050(10) 0.000(8) -0.015(7) 0.027(7)
C336 0.057(8) 0.038(9) 0.044(9) -0.004(7) -0.018(6) 0.011(7)
C341 0.031(6) 0.037(8) 0.036(7) 0.011(6) 0.007(5) -0.014(6)
C342 0.063(8) 0.025(8) 0.048(9) -0.009(7) -0.011(6) 0.015(7)
C343 0.050(8) 0.051(11) 0.054(10) -0.018(8) -0.004(7) 0.003(7)
C344 0.054(9) 0.053(11) 0.056(10) -0.027(8) 0.034(7) -0.007(8)
C345 0.105(13) 0.125(19) 0.047(11) -0.041(11) -0.020(9) -0.040(13)
C346 0.156(16) 0.093(16) 0.071(12) -0.061(12) 0.040(11) -0.051(13)
C351 0.021(5) 0.042(8) 0.019(6) 0.001(5) -0.007(4) -0.012(5)
C352 0.044(7) 0.033(8) 0.020(7) -0.006(6) -0.007(5) -0.004(6)
C353 0.057(8) 0.039(10) 0.055(10) -0.017(8) -0.015(7) 0.006(7)
C354 0.066(9) 0.040(10) 0.055(10) 0.014(8) -0.014(7) 0.003(7)
C355 0.059(9) 0.037(10) 0.074(11) 0.022(8) -0.015(8) -0.011(7)
C356 0.034(6) 0.054(10) 0.031(8) 0.010(7) -0.002(5) -0.013(6)
C361 0.010(5) 0.043(8) 0.046(8) -0.019(7) 0.013(5) -0.011(5)
C362 0.026(6) 0.042(9) 0.053(8) 0.017(7) 0.001(5) 0.005(6)
C363 0.025(6) 0.036(9) 0.076(10) -0.003(8) -0.008(6) -0.006(6)
C364 0.031(6) 0.035(9) 0.068(10) -0.018(7) -0.021(6) 0.002(6)
C365 0.051(8) 0.061(11) 0.065(10) -0.002(8) -0.037(7) -0.002(8)
C366 0.032(6) 0.066(11) 0.028(7) 0.003(7) -0.006(5) 0.003(6)
N1 0.068(8) 0.069(10) 0.060(8) -0.018(7) -0.007(6) -0.015(7)
N2 0.041(7) 0.25(2) 0.045(8) -0.048(10) 0.002(6) -0.025(9)
N3 0.061(6) 0.052(8) 0.027(6) -0.018(5) -0.025(5) 0.026(6)
N4 0.030(6) 0.051(9) 0.092(9) -0.030(7) 0.004(5) 0.002(5)
N5 0.056(7) 0.055(9) 0.062(8) 0.001(7) -0.028(6) 0.000(6)
N6 0.042(6) 0.040(8) 0.048(7) -0.001(6) -0.002(5) -0.011(5)
N7 0.048(7) 0.046(9) 0.115(12) 0.005(9) 0.010(7) -0.003(6)
N8 0.055(6) 0.033(7) 0.043(7) -0.019(6) 0.000(5) -0.010(5)
N9 0.067(7) 0.048(8) 0.044(7) -0.005(6) -0.036(6) -0.008(6)
N10 0.042(6) 0.027(7) 0.046(7) -0.010(5) 0.009(5) -0.003(5)
N11 0.032(5) 0.038(7) 0.051(7) -0.005(6) -0.003(5) 0.003(5)
N12 0.048(7) 0.091(11) 0.056(8) -0.036(8) -0.004(6) -0.002(7)

loop_
_atom_type_symbol
_atom_type_description
_atom_type_scat_dispersion_real
_atom_type_scat_dispersion_imag
_atom_type_scat_source
C C 0.0033 0.0016 'International Tables Vol C Tables 4.2.6.8 and 6.1.1.4'
H H 0.0000 0.0000 'International Tables Vol C Tables 4.2.6.8 and 6.1.1.4'
B B 0.0013 0.0007 'International Tables Vol C Tables 4.2.6.8 and 6.1.1.4'
N N 0.0061 0.0033 'International Tables Vol C Tables 4.2.6.8 and 6.1.1.4'
O O 0.0106 0.0060 'International Tables Vol C Tables 4.2.6.8 and 6.1.1.4'
F F 0.0171 0.0103 'International Tables Vol C Tables 4.2.6.8 and 6.1.1.4'
P P 0.1023 0.0942 'International Tables Vol C Tables 4.2.6.8 and 6.1.1.4'
Cl Cl 0.1484 0.1585 'International Tables Vol C Tables 4.2.6.8 and 6.1.1.4'
Au Au -2.0133 8.8022 'International Tables Vol C Tables 4.2.6.8 and 6.1.1.4'

loop_
_geom_angle_atom_site_label_1
_geom_angle_atom_site_label_2
_geom_angle_atom_site_label_3
_geom_angle
_geom_angle_site_symmetry_1
_geom_angle_site_symmetry_3
_geom_angle_publ_flag
C1 Au1 P1 175.3(3) . . ?
C1 Au1 Au5 46.3(3) . . ?
P1 Au1 Au5 131.22(8) . . ?
C1 Au1 Au4 46.7(3) . . ?
P1 Au1 Au4 129.08(8) . . ?
Au5 Au1 Au4 60.407(15) . . ?
C1 Au1 Au3 45.1(2) . . ?
P1 Au1 Au3 137.01(8) . . ?
Au5 Au1 Au3 91.372(16) . . ?
Au4 Au1 Au3 61.547(15) . . ?
C1 Au1 Au2 44.1(3) . . ?
P1 Au1 Au2 140.10(8) . . ?
Au5 Au1 Au2 62.130(15) . . ?
Au4 Au1 Au2 90.774(16) . . ?
Au3 Au1 Au2 58.381(13) . . ?
C1 Au2 P2 171.3(3) . . ?
C1 Au2 Au3 46.3(2) . . ?
P2 Au2 Au3 125.88(8) . . ?
C1 Au2 Au1 44.5(3) . . ?
P2 Au2 Au1 130.96(7) . . ?
Au3 Au2 Au1 60.545(14) . . ?
C1 Au2 Au5 43.9(2) . . ?
P2 Au2 Au5 143.45(8) . . ?
Au3 Au2 Au5 90.208(17) . . ?
Au1 Au2 Au5 58.032(15) . . ?
C1 Au2 Au6 44.0(3) . . ?
P2 Au2 Au6 139.14(7) . . ?
Au3 Au2 Au6 58.714(15) . . ?
Au1 Au2 Au6 88.458(16) . . ?
Au5 Au2 Au6 61.155(14) . . ?
C1 Au3 P3 174.6(3) . . ?
C1 Au3 Au2 45.6(3) . . ?
P3 Au3 Au2 130.45(8) . . ?
C1 Au3 Au6 46.7(3) . . ?
P3 Au3 Au6 137.24(7) . . ?
Au2 Au3 Au6 63.450(15) . . ?
C1 Au3 Au1 44.8(3) . . ?
P3 Au3 Au1 131.35(7) . . ?
Au2 Au3 Au1 61.073(14) . . ?
Au6 Au3 Au1 91.386(17) . . ?
C1 Au3 Au4 45.1(3) . . ?
P3 Au3 Au4 138.56(8) . . ?
Au2 Au3 Au4 90.685(17) . . ?
Au6 Au3 Au4 59.263(15) . . ?
Au1 Au3 Au4 58.726(15) . . ?
C1 Au4 P4 175.5(2) . . ?
C1 Au4 Au1 45.3(3) . . ?
P4 Au4 Au1 136.34(8) . . ?
C1 Au4 Au6 46.4(2) . . ?
P4 Au4 Au6 131.44(7) . . ?
Au1 Au4 Au6 91.732(17) . . ?
C1 Au4 Au5 45.8(2) . . ?
P4 Au4 Au5 138.36(8) . . ?
Au1 Au4 Au5 59.627(15) . . ?
Au6 Au4 Au5 63.741(14) . . ?
C1 Au4 Au3 44.1(2) . . ?
P4 Au4 Au3 131.75(8) . . ?
Au1 Au4 Au3 59.727(15) . . ?
Au6 Au4 Au3 58.824(15) . . ?
Au5 Au4 Au3 89.871(17) . . ?
C1 Au5 P5 172.7(3) . . ?
C1 Au5 Au1 45.6(3) . . ?
P5 Au5 Au1 130.35(8) . . ?
C1 Au5 Au4 46.4(3) . . ?
P5 Au5 Au4 127.14(8) . . ?
Au1 Au5 Au4 59.967(15) . . ?
C1 Au5 Au2 42.8(3) . . ?
P5 Au5 Au2 143.36(8) . . ?
Au1 Au5 Au2 59.839(15) . . ?
Au4 Au5 Au2 89.225(17) . . ?
C1 Au5 Au6 43.2(3) . . ?
P5 Au5 Au6 139.62(8) . . ?
Au1 Au5 Au6 88.625(16) . . ?
Au4 Au5 Au6 58.027(13) . . ?
Au2 Au5 Au6 59.692(14) . . ?
C1 Au6 P6 176.0(2) . . ?
C1 Au6 Au3 45.8(2) . . ?
P6 Au6 Au3 130.79(8) . . ?
C1 Au6 Au4 46.5(3) . . ?
P6 Au6 Au4 131.36(8) . . ?
Au3 Au6 Au4 61.913(15) . . ?
C1 Au6 Au2 42.5(3) . . ?
P6 Au6 Au2 139.33(8) . . ?
Au3 Au6 Au2 57.836(14) . . ?
Au4 Au6 Au2 89.020(16) . . ?
C1 Au6 Au5 42.7(2) . . ?
P6 Au6 Au5 140.56(8) . . ?
Au3 Au6 Au5 88.500(15) . . ?
Au4 Au6 Au5 58.232(13) . . ?
Au2 Au6 Au5 59.153(14) . . ?
C2 Au7 P7 170.5(3) . . ?
C2 Au7 Au11 46.9(3) . . ?
P7 Au7 Au11 125.82(9) . . ?
C2 Au7 Au8 46.2(3) . . ?
P7 Au7 Au8 127.08(8) . . ?
Au11 Au7 Au8 61.708(16) . . ?
C2 Au7 Au9 42.0(3) . . ?
P7 Au7 Au9 144.25(9) . . ?
Au11 Au7 Au9 88.863(16) . . ?
Au8 Au7 Au9 57.811(13) . . ?
C2 Au7 Au10 42.7(3) . . ?
P7 Au7 Au10 143.15(9) . . ?
Au11 Au7 Au10 59.863(15) . . ?
Au8 Au7 Au10 88.869(16) . . ?
Au9 Au7 Au10 58.073(14) . . ?
C2 Au8 P8 178.1(2) . . ?
C2 Au8 Au9 45.7(2) . . ?
P8 Au8 Au9 135.86(8) . . ?
C2 Au8 Au7 45.6(2) . . ?
P8 Au8 Au7 133.13(8) . . ?
Au9 Au8 Au7 64.343(15) . . ?
C2 Au8 Au11 45.4(3) . . ?
P8 Au8 Au11 133.06(8) . . ?
Au9 Au8 Au11 91.073(18) . . ?
Au7 Au8 Au11 59.057(16) . . ?
C2 Au8 Au12 45.3(2) . . ?
P8 Au8 Au12 135.74(8) . . ?
Au9 Au8 Au12 59.622(15) . . ?
Au7 Au8 Au12 90.875(17) . . ?
Au11 Au8 Au12 59.319(15) . . ?
C2 Au9 P9 175.2(3) . . ?
C2 Au9 Au8 46.2(3) . . ?
P9 Au9 Au8 131.57(8) . . ?
C2 Au9 Au12 46.4(3) . . ?
P9 Au9 Au12 129.31(8) . . ?
Au8 Au9 Au12 61.463(15) . . ?
C2 Au9 Au10 44.6(3) . . ?
P9 Au9 Au10 137.02(8) . . ?
Au8 Au9 Au10 90.747(17) . . ?
Au12 Au9 Au10 58.446(15) . . ?
C2 Au9 Au7 41.9(3) . . ?
P9 Au9 Au7 142.24(8) . . ?
Au8 Au9 Au7 57.846(14) . . ?
Au12 Au9 Au7 88.268(16) . . ?
Au10 Au9 Au7 61.090(15) . . ?
C2 Au10 P10 173.7(3) . . ?
C2 Au10 Au12 46.9(2) . . ?
P10 Au10 Au12 127.47(7) . . ?
C2 Au10 Au11 45.0(3) . . ?
P10 Au10 Au11 131.82(8) . . ?
Au12 Au10 Au11 59.956(14) . . ?
C2 Au10 Au9 43.8(2) . . ?
P10 Au10 Au9 138.52(7) . . ?
Au12 Au10 Au9 59.380(15) . . ?
Au11 Au10 Au9 88.690(17) . . ?
C2 Au10 Au7 41.9(2) . . ?
P10 Au10 Au7 143.40(7) . . ?
Au12 Au10 Au7 88.637(16) . . ?
Au11 Au10 Au7 56.739(15) . . ?
Au9 Au10 Au7 60.837(15) . . ?
C2 Au11 P11 177.5(3) . . ?
C2 Au11 Au7 45.7(2) . . ?
P11 Au11 Au7 133.77(8) . . ?
C2 Au11 Au12 45.9(2) . . ?
P11 Au11 Au12 134.57(8) . . ?
Au7 Au11 Au12 91.621(17) . . ?
C2 Au11 Au8 44.8(3) . . ?
P11 Au11 Au8 137.73(8) . . ?
Au7 Au11 Au8 59.235(16) . . ?
Au12 Au11 Au8 60.373(15) . . ?
C2 Au11 Au10 44.8(3) . . ?
P11 Au11 Au10 132.75(8) . . ?
Au7 Au11 Au10 63.398(16) . . ?
Au12 Au11 Au10 58.299(13) . . ?
Au8 Au11 Au10 89.491(17) . . ?
C2 Au12 P12 178.3(3) . . ?
C2 Au12 Au10 46.7(3) . . ?
P12 Au12 Au10 134.35(8) . . ?
C2 Au12 Au9 45.3(3) . . ?
P12 Au12 Au9 133.28(8) . . ?
Au10 Au12 Au9 62.174(16) . . ?
C2 Au12 Au11 45.9(2) . . ?
P12 Au12 Au11 135.40(8) . . ?
Au10 Au12 Au11 61.745(13) . . ?
Au9 Au12 Au11 91.248(17) . . ?
C2 Au12 Au8 44.7(3) . . ?
P12 Au12 Au8 134.17(8) . . ?
Au10 Au12 Au8 91.438(16) . . ?
Au9 Au12 Au8 58.915(15) . . ?
Au11 Au12 Au8 60.308(15) . . ?
C21 P1 C31 102.4(5) . . ?
C21 P1 C11 106.3(6) . . ?
C31 P1 C11 107.7(5) . . ?
C21 P1 Au1 117.0(3) . . ?
C31 P1 Au1 114.1(4) . . ?
C11 P1 Au1 108.6(4) . . ?
C51 P2 C61 105.1(5) . . ?
C51 P2 C41 104.5(5) . . ?
C61 P2 C41 104.7(5) . . ?
C51 P2 Au2 110.8(4) . . ?
C61 P2 Au2 116.5(4) . . ?
C41 P2 Au2 114.2(4) . . ?
C81 P3 C91 106.9(5) . . ?
C81 P3 C71 108.2(6) . . ?
C91 P3 C71 102.8(4) . . ?
C81 P3 Au3 108.3(4) . . ?
C91 P3 Au3 116.7(4) . . ?
C71 P3 Au3 113.5(4) . . ?
C101 P4 C121 102.9(5) . . ?
C101 P4 C111 104.2(5) . . ?
C121 P4 C111 106.6(5) . . ?
C101 P4 Au4 118.1(4) . . ?
C121 P4 Au4 111.2(4) . . ?
C111 P4 Au4 112.8(4) . . ?
C141 P5 C151 105.2(5) . . ?
C141 P5 C131 106.3(5) . . ?
C151 P5 C131 102.4(5) . . ?
C141 P5 Au5 111.6(3) . . ?
C151 P5 Au5 112.4(4) . . ?
C131 P5 Au5 117.9(4) . . ?
C171 P6 C181 103.0(5) . . ?
C171 P6 C161 102.9(5) . . ?
C181 P6 C161 106.9(6) . . ?
C171 P6 Au6 115.6(4) . . ?
C181 P6 Au6 114.7(3) . . ?
C161 P6 Au6 112.5(4) . . ?
C191 P7 C211 104.8(6) . . ?
C191 P7 C201 106.1(5) . . ?
C211 P7 C201 105.3(5) . . ?
C191 P7 Au7 117.5(4) . . ?
C211 P7 Au7 110.0(4) . . ?
C201 P7 Au7 112.2(4) . . ?
C231 P8 C241 106.2(6) . . ?
C231 P8 C221 108.4(6) . . ?
C241 P8 C221 102.0(5) . . ?
C231 P8 Au8 111.0(5) . . ?
C241 P8 Au8 113.3(4) . . ?
C221 P8 Au8 115.1(4) . . ?
C271 P9 C261 106.9(5) . . ?
C271 P9 C251 104.3(5) . . ?
C261 P9 C251 107.4(5) . . ?
C271 P9 Au9 110.7(4) . . ?
C261 P9 Au9 115.4(3) . . ?
C251 P9 Au9 111.4(4) . . ?
C301 P10 C291 103.3(5) . . ?
C301 P10 C281 103.6(5) . . ?
C291 P10 C281 107.6(5) . . ?
C301 P10 Au10 112.1(4) . . ?
C291 P10 Au10 113.5(4) . . ?
C281 P10 Au10 115.5(4) . . ?
C331 P11 C321 103.7(5) . . ?
C331 P11 C311 109.5(6) . . ?
C321 P11 C311 102.6(5) . . ?
C331 P11 Au11 112.1(4) . . ?
C321 P11 Au11 116.2(4) . . ?
C311 P11 Au11 112.0(4) . . ?
C351 P12 C341 107.8(5) . . ?
C351 P12 C361 105.7(5) . . ?
C341 P12 C361 105.3(5) . . ?
C351 P12 Au12 114.7(3) . . ?
C341 P12 Au12 110.0(4) . . ?
C361 P12 Au12 112.7(4) . . ?
Au2 C1 Au1 91.4(4) . . ?
Au2 C1 Au3 88.0(4) . . ?
Au1 C1 Au3 90.1(4) . . ?
Au2 C1 Au5 93.3(3) . . ?
Au1 C1 Au5 88.1(3) . . ?
Au3 C1 Au5 177.8(5) . . ?
Au2 C1 Au6 93.5(3) . . ?
Au1 C1 Au6 174.5(5) . . ?
Au3 C1 Au6 87.5(3) . . ?
Au5 C1 Au6 94.1(4) . . ?
Au2 C1 Au4 178.7(5) . . ?
Au1 C1 Au4 88.0(3) . . ?
Au3 C1 Au4 90.9(3) . . ?
Au5 C1 Au4 87.8(4) . . ?
Au6 C1 Au4 87.1(4) . . ?
Au7 C2 Au9 96.1(4) . . ?
Au7 C2 Au8 88.2(4) . . ?
Au9 C2 Au8 88.1(4) . . ?
Au7 C2 Au10 95.4(4) . . ?
Au9 C2 Au10 91.6(3) . . ?
Au8 C2 Au10 176.4(5) . . ?
Au7 C2 Au12 175.2(5) . . ?
Au9 C2 Au12 88.3(3) . . ?
Au8 C2 Au12 90.0(4) . . ?
Au10 C2 Au12 86.4(4) . . ?
Au7 C2 Au11 87.4(3) . . ?
Au9 C2 Au11 175.9(5) . . ?
Au8 C2 Au11 89.9(3) . . ?
Au10 C2 Au11 90.2(4) . . ?
Au12 C2 Au11 88.1(4) . . ?
N1 C11 C12 120.8(11) . . ?
N1 C11 P1 113.5(9) . . ?
C12 C11 P1 125.7(10) . . ?
C13 C12 C11 120.0(13) . . ?
C12 C13 C14 118.7(15) . . ?
C13 C14 C15 120.6(15) . . ?
C13 C14 C16 121.8(19) . . ?
C15 C14 C16 117.3(18) . . ?
N1 C15 C14 121.8(16) . . ?
C26 C21 C22 120.1(13) . . ?
C26 C21 P1 122.5(10) . . ?
C22 C21 P1 117.4(10) . . ?
C23 C22 C21 118.5(14) . . ?
C24 C23 C22 126.3(18) . . ?
C23 C24 C25 116.3(17) . . ?
C24 C25 C26 122.5(14) . . ?
C21 C26 C25 116.2(14) . . ?
C36 C31 C32 120.5(11) . . ?
C36 C31 P1 121.0(10) . . ?
C32 C31 P1 118.5(9) . . ?
C31 C32 C33 119.6(12) . . ?
C32 C33 C34 119.2(14) . . ?
C35 C34 C33 117.3(13) . . ?
C34 C35 C36 123.6(12) . . ?
C31 C36 C35 119.4(12) . . ?
C42 C41 N2 121.5(11) . . ?
C42 C41 P2 120.6(9) . . ?
N2 C41 P2 117.7(9) . . ?
C41 C42 C43 118.3(13) . . ?
C44 C43 C42 120.4(16) . . ?
C43 C44 C45 114.3(13) . . ?
C43 C44 C46 120.9(14) . . ?
C45 C44 C46 124.8(13) . . ?
N2 C45 C44 125.0(13) . . ?
C56 C51 C52 120.7(11) . . ?
C56 C51 P2 122.9(8) . . ?
C52 C51 P2 116.2(9) . . ?
C53 C52 C51 120.4(12) . . ?
C55 C54 C53 121.7(14) . . ?
C54 C53 C52 117.9(12) . . ?
C54 C55 C56 120.1(13) . . ?
C51 C56 C55 119.2(11) . . ?
C66 C61 C62 117.6(11) . . ?
C66 C61 P2 122.5(9) . . ?
C62 C61 P2 119.9(9) . . ?
C63 C62 C61 119.6(13) . . ?
C62 C63 C64 122.6(14) . . ?
C65 C64 C63 117.2(12) . . ?
C66 C65 C64 121.5(13) . . ?
C65 C66 C61 121.4(12) . . ?
N3 C71 C72 122.7(10) . . ?
N3 C71 P3 116.1(8) . . ?
C72 C71 P3 121.0(8) . . ?
C73 C72 C71 117.2(10) . . ?
C74 C73 C72 122.2(11) . . ?
C73 C74 C75 115.1(11) . . ?
C73 C74 C76 123.2(11) . . ?
C75 C74 C76 121.6(12) . . ?
N3 C75 C74 127.0(11) . . ?
C82 C81 C86 115.2(12) . . ?
C82 C81 P3 122.6(11) . . ?
C86 C81 P3 122.2(11) . . ?
C81 C82 C83 121.9(14) . . ?
C84 C83 C82 119.1(16) . . ?
C85 C84 C83 120.8(16) . . ?
C84 C85 C86 120.7(15) . . ?
C85 C86 C81 122.3(15) . . ?
C92 C91 C96 118.1(11) . . ?
C92 C91 P3 122.9(10) . . ?
C96 C91 P3 118.8(10) . . ?
C91 C92 C93 121.1(14) . . ?
C94 C93 C92 121.4(16) . . ?
C93 C94 C95 120.8(14) . . ?
C96 C95 C94 117.3(14) . . ?
C91 C96 C95 121.3(13) . . ?
N4 C101 C102 120.7(10) . . ?
N4 C101 P4 116.7(8) . . ?
C102 C101 P4 122.6(9) . . ?
C103 C102 C101 119.3(12) . . ?
C102 C103 C104 120.3(11) . . ?
C105 C104 C103 116.4(11) . . ?
C105 C104 C106 120.5(12) . . ?
C103 C104 C106 122.9(10) . . ?
N4 C105 C104 124.8(13) . . ?
C112 C111 C116 119.7(11) . . ?
C112 C111 P4 121.7(9) . . ?
C116 C111 P4 118.6(8) . . ?
C111 C112 C113 118.3(12) . . ?
C114 C113 C112 121.7(13) . . ?
C113 C114 C115 119.8(13) . . ?
C116 C115 C114 120.9(13) . . ?
C115 C116 C111 119.6(12) . . ?
C126 C121 C122 114.4(11) . . ?
C126 C121 P4 125.3(9) . . ?
C122 C121 P4 120.2(9) . . ?
C123 C122 C121 125.0(12) . . ?
C122 C123 C124 117.6(13) . . ?
C125 C124 C123 118.1(12) . . ?
C124 C125 C126 121.2(12) . . ?
C121 C126 C125 123.3(12) . . ?
C132 C131 N5 126.1(12) . . ?
C132 C131 P5 122.4(10) . . ?
N5 C131 P5 111.5(10) . . ?
C131 C132 C133 117.4(13) . . ?
C134 C133 C132 117.4(14) . . ?
C135 C134 C133 117.9(12) . . ?
C135 C134 C136 121.4(15) . . ?
C133 C134 C136 120.7(15) . . ?
N5 C135 C134 125.8(14) . . ?
C146 C141 C142 115.6(11) . . ?
C146 C141 P5 123.5(8) . . ?
C142 C141 P5 120.9(9) . . ?
C143 C142 C141 121.9(12) . . ?
C142 C143 C144 120.3(12) . . ?
C143 C144 C145 120.7(13) . . ?
C146 C145 C144 117.8(12) . . ?
C145 C146 C141 123.6(11) . . ?
C152 C151 C156 119.6(10) . . ?
C152 C151 P5 117.8(8) . . ?
C156 C151 P5 122.6(9) . . ?
C151 C152 C153 121.6(11) . . ?
C152 C153 C154 117.8(13) . . ?
C155 C154 C153 119.9(12) . . ?
C154 C155 C156 122.1(11) . . ?
C151 C156 C155 118.9(11) . . ?
C162 C161 N6 122.1(10) . . ?
C162 C161 P6 124.5(10) . . ?
N6 C161 P6 113.4(9) . . ?
C163 C162 C161 117.1(13) . . ?
C162 C163 C164 122.2(13) . . ?
C165 C164 C163 114.0(11) . . ?
C165 C164 C166 127.3(14) . . ?
C163 C164 C166 118.4(14) . . ?
C164 C165 N6 127.5(14) . . ?
C176 C171 C172 118.0(10) . . ?
C176 C171 P6 121.2(10) . . ?
C172 C171 P6 120.5(9) . . ?
C173 C172 C171 120.2(13) . . ?
C172 C173 C174 119.8(16) . . ?
C175 C174 C173 120.1(13) . . ?
C174 C175 C176 119.3(12) . . ?
C171 C176 C175 122.1(13) . . ?
C186 C181 C182 116.9(13) . . ?
C186 C181 P6 120.6(10) . . ?
C182 C181 P6 122.4(11) . . ?
C181 C182 C183 122.8(15) . . ?
C184 C183 C182 118.0(16) . . ?
C183 C184 C185 125.3(16) . . ?
C184 C185 C186 115.1(16) . . ?
C181 C186 C185 121.7(14) . . ?
N7 C191 C192 122.6(14) . . ?
N7 C191 P7 112.8(10) . . ?
C192 C191 P7 124.4(12) . . ?
C191 C192 C193 119.0(15) . . ?
C194 C193 C192 117.6(16) . . ?
C193 C194 C195 119.0(17) . . ?
C193 C194 C196 123(2) . . ?
C195 C194 C196 118.1(18) . . ?
C194 C195 N7 125.3(16) . . ?
C202 C201 C206 118.2(12) . . ?
C202 C201 P7 120.8(10) . . ?
C206 C201 P7 120.9(9) . . ?
C201 C202 C203 119.9(14) . . ?
C204 C203 C202 121.9(16) . . ?
C203 C204 C205 119.2(16) . . ?
C206 C205 C204 118.3(14) . . ?
C205 C206 C201 122.1(12) . . ?
C216 C211 C212 120.8(11) . . ?
C216 C211 P7 121.2(10) . . ?
C212 C211 P7 117.9(9) . . ?
C213 C212 C211 119.0(12) . . ?
C214 C213 C212 120.4(13) . . ?
C213 C214 C215 122.2(14) . . ?
C214 C215 C216 120.2(13) . . ?
C211 C216 C215 117.4(11) . . ?
N8 C221 C222 123.7(11) . . ?
N8 C221 P8 117.6(9) . . ?
C222 C221 P8 118.6(9) . . ?
C223 C222 C221 116.2(11) . . ?
C222 C223 C224 121.8(12) . . ?
C225 C224 C223 114.9(12) . . ?
C225 C224 C226 123.6(13) . . ?
C223 C224 C226 121.4(12) . . ?
N8 C225 C224 125.5(12) . . ?
C232 C231 C236 117.6(13) . . ?
C232 C231 P8 124.5(13) . . ?
C236 C231 P8 117.9(11) . . ?
C231 C232 C233 122.2(18) . . ?
C234 C233 C232 116.7(19) . . ?
C235 C234 C233 123.3(17) . . ?
C234 C235 C236 118.2(17) . . ?
C231 C236 C235 121.9(15) . . ?
C246 C241 C242 113.7(13) . . ?
C246 C241 P8 126.4(12) . . ?
C242 C241 P8 119.9(10) . . ?
C243 C242 C241 125.0(15) . . ?
C242 C243 C244 120.0(19) . . ?
C245 C244 C243 118(2) . . ?
C244 C245 C246 124(2) . . ?
C241 C246 C245 119.2(17) . . ?
N9 C251 C252 124.4(11) . . ?
N9 C251 P9 119.0(10) . . ?
C252 C251 P9 116.5(9) . . ?
C251 C252 C253 117.9(12) . . ?
C254 C253 C252 121.7(14) . . ?
C253 C254 C255 113.6(12) . . ?
C253 C254 C256 123.8(14) . . ?
C255 C254 C256 122.5(14) . . ?
N9 C255 C254 127.4(13) . . ?
C266 C261 C262 118.6(11) . . ?
C266 C261 P9 122.6(8) . . ?
C262 C261 P9 118.8(9) . . ?
C263 C262 C261 118.3(13) . . ?
C262 C263 C264 123.1(13) . . ?
C265 C264 C263 118.8(14) . . ?
C264 C265 C266 119.8(13) . . ?
C261 C266 C265 121.3(11) . . ?
C272 C271 C276 117.2(10) . . ?
C272 C271 P9 124.1(9) . . ?
C276 C271 P9 118.6(8) . . ?
C271 C272 C273 121.1(11) . . ?
C274 C273 C272 119.4(11) . . ?
C275 C274 C273 120.6(11) . . ?
C274 C275 C276 119.6(12) . . ?
C271 C276 C275 122.0(10) . . ?
N10 C281 C282 123.7(10) . . ?
N10 C281 P10 117.2(8) . . ?
C282 C281 P10 119.1(9) . . ?
C281 C282 C283 116.4(12) . . ?
C284 C283 C282 120.4(13) . . ?
C283 C284 C285 117.9(11) . . ?
C283 C284 C286 120.7(14) . . ?
C285 C284 C286 121.4(14) . . ?
N10 C285 C284 124.3(12) . . ?
C296 C291 C292 117.0(10) . . ?
C296 C291 P10 117.6(8) . . ?
C292 C291 P10 125.2(8) . . ?
C293 C292 C291 120.7(11) . . ?
C294 C293 C292 121.4(11) . . ?
C293 C294 C295 120.4(11) . . ?
C296 C295 C294 117.4(11) . . ?
C295 C296 C291 122.9(10) . . ?
C306 C301 C302 117.0(11) . . ?
C306 C301 P10 123.9(9) . . ?
C302 C301 P10 119.0(9) . . ?
C303 C302 C301 120.3(12) . . ?
C304 C303 C302 120.4(13) . . ?
C305 C304 C303 119.4(14) . . ?
C304 C305 C306 121.3(13) . . ?
C301 C306 C305 121.5(11) . . ?
N11 C311 C312 121.3(11) . . ?
N11 C311 P11 117.4(8) . . ?
C312 C311 P11 120.7(10) . . ?
C313 C312 C311 120.6(13) . . ?
C312 C313 C314 119.2(12) . . ?
C315 C314 C313 114.4(13) . . ?
C315 C314 C316 121.7(14) . . ?
C313 C314 C316 123.7(12) . . ?
C314 C315 N11 128.5(13) . . ?
C322 C321 C326 116.2(11) . . ?
C322 C321 P11 124.1(10) . . ?
C326 C321 P11 119.7(9) . . ?
C323 C322 C321 124.4(15) . . ?
C322 C323 C324 120.0(15) . . ?
C325 C324 C323 119.2(14) . . ?
C324 C325 C326 119.3(14) . . ?
C321 C326 C325 120.5(12) . . ?
C336 C331 C332 118.2(11) . . ?
C336 C331 P11 124.8(10) . . ?
C332 C331 P11 117.0(9) . . ?
C333 C332 C331 119.3(11) . . ?
C332 C333 C334 120.0(13) . . ?
C335 C334 C333 122.0(13) . . ?
C334 C335 C336 117.7(13) . . ?
C331 C336 C335 122.6(12) . . ?
N12 C341 C342 117.5(12) . . ?
N12 C341 P12 114.4(9) . . ?
C342 C341 P12 128.0(10) . . ?
C343 C342 C341 122.8(13) . . ?
C344 C343 C342 119.4(13) . . ?
C343 C344 C345 119.5(13) . . ?
C343 C344 C346 122.0(14) . . ?
C345 C344 C346 118.4(15) . . ?
N12 C345 C344 121.7(13) . . ?
C352 C351 C356 116.5(11) . . ?
C352 C351 P12 120.0(8) . . ?
C356 C351 P12 123.5(9) . . ?
C353 C352 C351 122.5(11) . . ?
C352 C353 C354 120.1(12) . . ?
C355 C354 C353 118.1(13) . . ?
C354 C355 C356 122.7(14) . . ?
C355 C356 C351 119.9(13) . . ?
C362 C361 C366 120.0(11) . . ?
C362 C361 P12 120.6(10) . . ?
C366 C361 P12 119.4(9) . . ?
C361 C362 C363 118.7(12) . . ?
C364 C363 C362 120.1(12) . . ?
C363 C364 C365 121.3(11) . . ?
C366 C365 C364 118.3(13) . . ?
C365 C366 C361 121.3(13) . . ?
C15 N1 C11 118.2(13) . . ?
C41 N2 C45 119.3(12) . . ?
C75 N3 C71 115.6(10) . . ?
C101 N4 C105 118.1(10) . . ?
C135 N5 C131 115.1(13) . . ?
C165 N6 C161 117.0(12) . . ?
C191 N7 C195 116.1(13) . . ?
C221 N8 C225 117.8(10) . . ?
C251 N9 C255 114.8(12) . . ?
C281 N10 C285 117.2(10) . . ?
C311 N11 C315 115.8(10) . . ?
C345 N12 C341 119.0(12) . . ?
Cl1 C1S Cl2 108.1(10) . . ?
Cl3' C2S Cl4 59.8(9) . . ?
Cl3' C2S Cl4' 94.5(10) . . ?
Cl4 C2S Cl4' 34.9(5) . . ?
Cl3' C2S Cl3 31.2(6) . . ?
Cl4 C2S Cl3 90.9(9) . . ?
Cl4' C2S Cl3 125.7(11) . . ?
Cl3' Cl3 C2S 66.1(9) . . ?
Cl4' Cl4 Cl3' 132.9(9) . . ?
Cl4' Cl4 C2S 74.7(7) . . ?
Cl3' Cl4 C2S 58.8(6) . . ?
Cl3 Cl3' C2S 82.7(10) . . ?
Cl3 Cl3' Cl4 143.8(13) . . ?
C2S Cl3' Cl4 61.4(7) . . ?
Cl4 Cl4' C2S 70.3(8) . . ?
F2 B1 F4 117.0(18) . . ?
F2 B1 F1 109.2(18) . . ?
F4 B1 F1 112(2) . . ?
F2 B1 F3 109(2) . . ?
F4 B1 F3 104.6(17) . . ?
F1 B1 F3 104.0(16) . . ?
F7 B2 F6 125(2) . . ?
F7 B2 F8 109.4(19) . . ?
F6 B2 F8 112(2) . . ?
F7 B2 F5 98.2(18) . . ?
F6 B2 F5 103.0(17) . . ?
F8 B2 F5 106(2) . . ?
F10 B3 F11 116.6(18) . . ?
F10 B3 F12 110.7(16) . . ?
F11 B3 F12 107.1(15) . . ?
F10 B3 F9 108.0(16) . . ?
F11 B3 F9 108.1(16) . . ?
F12 B3 F9 105.7(16) . . ?
F14 B4 F16 120.5(17) . . ?
F14 B4 F13 106.2(15) . . ?
F16 B4 F13 109.5(15) . . ?
F14 B4 F15 107.6(15) . . ?
F16 B4 F15 107.2(15) . . ?
F13 B4 F15 104.7(15) . . ?
C12S O1S C14S 130(3) . . ?
O1S C12S C11S 113(3) . . ?
O1S C14S C13S 155(3) . . ?
C22S O2S C24S 105(2) . . ?
O2S C22S C21S 130.4(18) . . ?
O2S C24S C23S 145.1(18) . . ?
C34S O3S C32S 98.5(12) . . ?
O3S C32S C31S 102.3(10) . . ?
C33S C33S C34S 155(3) 2_655 . ?
O3S C34S C33S 89.3(10) . . ?

loop_
_geom_bond_atom_site_label_1
_geom_bond_atom_site_label_2
_geom_bond_distance
_geom_bond_site_symmetry_2
_geom_bond_publ_flag
Au1 C1 2.098(9) . ?
Au1 P1 2.262(3) . ?
Au1 Au5 2.9378(7) . ?
Au1 Au4 2.9479(7) . ?
Au1 Au3 2.9787(5) . ?
Au1 Au2 2.9941(6) . ?
Au2 C1 2.084(10) . ?
Au2 P2 2.258(3) . ?
Au2 Au3 2.9131(6) . ?
Au2 Au5 3.0613(7) . ?
Au2 Au6 3.0783(6) . ?
Au3 C1 2.109(9) . ?
Au3 P3 2.265(3) . ?
Au3 Au6 2.9408(7) . ?
Au3 Au4 3.0324(7) . ?
Au4 C1 2.147(10) . ?
Au4 P4 2.259(3) . ?
Au4 Au6 2.9544(6) . ?
Au4 Au5 2.9609(6) . ?
Au5 C1 2.125(9) . ?
Au5 P5 2.270(3) . ?
Au5 Au6 3.1233(5) . ?
Au6 C1 2.143(9) . ?
Au6 P6 2.268(3) . ?
Au7 C2 2.095(9) . ?
Au7 P7 2.274(3) . ?
Au7 Au11 2.9236(7) . ?
Au7 Au8 2.9290(6) . ?
Au7 Au9 3.1185(6) . ?
Au7 Au10 3.1262(7) . ?
Au8 C2 2.113(10) . ?
Au8 P8 2.266(3) . ?
Au8 Au9 2.9279(6) . ?
Au8 Au11 3.0015(7) . ?
Au8 Au12 3.0034(6) . ?
Au9 C2 2.098(9) . ?
Au9 P9 2.265(3) . ?
Au9 Au12 2.9494(7) . ?
Au9 Au10 3.0310(7) . ?
Au10 C2 2.130(10) . ?
Au10 P10 2.265(3) . ?
Au10 Au12 2.9206(6) . ?
Au10 Au11 3.0237(6) . ?
Au11 C2 2.137(9) . ?
Au11 P11 2.278(3) . ?
Au11 Au12 2.9715(5) . ?
Au12 C2 2.135(9) . ?
Au12 P12 2.261(3) . ?
P1 C21 1.809(12) . ?
P1 C31 1.827(11) . ?
P1 C11 1.832(11) . ?
P2 C51 1.837(11) . ?
P2 C61 1.840(10) . ?
P2 C41 1.858(10) . ?
P3 C81 1.808(11) . ?
P3 C91 1.814(11) . ?
P3 C71 1.836(11) . ?
P4 C101 1.813(11) . ?
P4 C121 1.816(12) . ?
P4 C111 1.818(11) . ?
P5 C141 1.797(12) . ?
P5 C151 1.813(11) . ?
P5 C131 1.838(12) . ?
P6 C171 1.799(10) . ?
P6 C181 1.808(12) . ?
P6 C161 1.824(11) . ?
P7 C191 1.786(13) . ?
P7 C211 1.811(12) . ?
P7 C201 1.832(12) . ?
P8 C231 1.807(12) . ?
P8 C241 1.809(11) . ?
P8 C221 1.824(11) . ?
P9 C271 1.782(10) . ?
P9 C261 1.797(12) . ?
P9 C251 1.841(11) . ?
P10 C301 1.822(11) . ?
P10 C291 1.828(10) . ?
P10 C281 1.855(10) . ?
P11 C331 1.791(11) . ?
P11 C321 1.817(10) . ?
P11 C311 1.834(12) . ?
P12 C351 1.776(12) . ?
P12 C341 1.780(12) . ?
P12 C361 1.856(11) . ?
C11 N1 1.366(14) . ?
C11 C12 1.372(15) . ?
C12 C13 1.348(16) . ?
C13 C14 1.35(2) . ?
C14 C15 1.37(2) . ?
C14 C16 1.538(15) . ?
C15 N1 1.315(16) . ?
C21 C26 1.369(16) . ?
C21 C22 1.391(15) . ?
C22 C23 1.38(2) . ?
C23 C24 1.255(19) . ?
C24 C25 1.41(2) . ?
C25 C26 1.43(2) . ?
C31 C36 1.349(14) . ?
C31 C32 1.362(16) . ?
C32 C33 1.398(15) . ?
C33 C34 1.437(17) . ?
C34 C35 1.311(16) . ?
C35 C36 1.382(14) . ?
C41 C42 1.238(14) . ?
C41 N2 1.282(13) . ?
C42 C43 1.454(18) . ?
C43 C44 1.282(18) . ?
C44 C45 1.334(17) . ?
C44 C46 1.494(14) . ?
C45 N2 1.307(15) . ?
C51 C56 1.363(14) . ?
C51 C52 1.388(14) . ?
C52 C53 1.384(16) . ?
C54 C55 1.366(16) . ?
C54 C53 1.378(16) . ?
C55 C56 1.382(17) . ?
C61 C66 1.375(15) . ?
C61 C62 1.377(15) . ?
C62 C63 1.361(16) . ?
C63 C64 1.365(19) . ?
C64 C65 1.356(17) . ?
C65 C66 1.353(14) . ?
C71 N3 1.332(12) . ?
C71 C72 1.386(14) . ?
C72 C73 1.366(14) . ?
C73 C74 1.347(15) . ?
C74 C75 1.358(15) . ?
C74 C76 1.476(17) . ?
C75 N3 1.322(14) . ?
C81 C82 1.328(19) . ?
C81 C86 1.368(15) . ?
C82 C83 1.376(17) . ?
C83 C84 1.318(18) . ?
C84 C85 1.28(2) . ?
C85 C86 1.330(18) . ?
C91 C92 1.360(15) . ?
C91 C96 1.383(16) . ?
C92 C93 1.381(15) . ?
C93 C94 1.31(2) . ?
C94 C95 1.40(2) . ?
C95 C96 1.403(16) . ?
C101 N4 1.337(14) . ?
C101 C102 1.383(13) . ?
C102 C103 1.363(14) . ?
C103 C104 1.390(17) . ?
C104 C105 1.343(14) . ?
C104 C106 1.500(14) . ?
C105 N4 1.341(13) . ?
C111 C112 1.383(14) . ?
C111 C116 1.402(14) . ?
C112 C113 1.406(16) . ?
C113 C114 1.327(17) . ?
C114 C115 1.388(18) . ?
C115 C116 1.357(16) . ?
C121 C126 1.318(14) . ?
C121 C122 1.391(15) . ?
C122 C123 1.323(16) . ?
C123 C124 1.411(17) . ?
C124 C125 1.319(16) . ?
C125 C126 1.370(16) . ?
C131 C132 1.347(15) . ?
C131 N5 1.354(16) . ?
C132 C133 1.435(15) . ?
C133 C134 1.39(2) . ?
C134 C135 1.388(19) . ?
C134 C136 1.515(13) . ?
C135 N5 1.304(15) . ?
C141 C146 1.373(15) . ?
C141 C142 1.393(13) . ?
C142 C143 1.333(17) . ?
C143 C144 1.358(16) . ?
C144 C145 1.365(14) . ?
C145 C146 1.358(17) . ?
C151 C152 1.366(15) . ?
C151 C156 1.377(12) . ?
C152 C153 1.398(15) . ?
C153 C154 1.411(15) . ?
C154 C155 1.332(16) . ?
C155 C156 1.397(15) . ?
C161 C162 1.367(15) . ?
C161 N6 1.368(14) . ?
C162 C163 1.348(16) . ?
C163 C164 1.438(19) . ?
C164 C165 1.308(19) . ?
C164 C166 1.507(13) . ?
C165 N6 1.312(14) . ?
C171 C176 1.373(14) . ?
C171 C172 1.390(18) . ?
C172 C173 1.368(17) . ?
C173 C174 1.411(19) . ?
C174 C175 1.34(2) . ?
C175 C176 1.379(14) . ?
C181 C186 1.370(18) . ?
C181 C182 1.372(15) . ?
C182 C183 1.38(2) . ?
C183 C184 1.27(3) . ?
C184 C185 1.39(2) . ?
C185 C186 1.403(18) . ?
C191 N7 1.341(15) . ?
C191 C192 1.347(15) . ?
C192 C193 1.45(2) . ?
C193 C194 1.34(2) . ?
C194 C195 1.34(2) . ?
C194 C196 1.454(15) . ?
C195 N7 1.36(2) . ?
C201 C202 1.340(14) . ?
C201 C206 1.372(16) . ?
C202 C203 1.39(2) . ?
C203 C204 1.31(2) . ?
C204 C205 1.402(18) . ?
C205 C206 1.356(17) . ?
C211 C216 1.381(16) . ?
C211 C212 1.429(16) . ?
C212 C213 1.381(16) . ?
C213 C214 1.354(19) . ?
C214 C215 1.357(17) . ?
C215 C216 1.442(15) . ?
C221 N8 1.289(13) . ?
C221 C222 1.394(15) . ?
C222 C223 1.368(18) . ?
C223 C224 1.382(17) . ?
C224 C225 1.363(16) . ?
C224 C226 1.503(17) . ?
C225 N8 1.321(16) . ?
C231 C232 1.348(17) . ?
C231 C236 1.350(19) . ?
C232 C233 1.39(2) . ?
C233 C234 1.36(3) . ?
C234 C235 1.31(2) . ?
C235 C236 1.391(18) . ?
C241 C246 1.347(18) . ?
C241 C242 1.364(16) . ?
C242 C243 1.323(16) . ?
C243 C244 1.35(2) . ?
C244 C245 1.23(2) . ?
C245 C246 1.44(2) . ?
C251 N9 1.310(14) . ?
C251 C252 1.371(17) . ?
C252 C253 1.377(17) . ?
C253 C254 1.376(18) . ?
C254 C255 1.378(18) . ?
C254 C256 1.537(16) . ?
C255 N9 1.354(15) . ?
C261 C266 1.380(14) . ?
C261 C262 1.381(13) . ?
C262 C263 1.380(19) . ?
C263 C264 1.395(19) . ?
C264 C265 1.315(15) . ?
C265 C266 1.426(17) . ?
C271 C272 1.369(13) . ?
C271 C276 1.391(14) . ?
C272 C273 1.405(14) . ?
C273 C274 1.388(16) . ?
C274 C275 1.333(15) . ?
C275 C276 1.400(14) . ?
C281 N10 1.313(13) . ?
C281 C282 1.354(15) . ?
C282 C283 1.422(15) . ?
C283 C284 1.324(19) . ?
C284 C285 1.351(17) . ?
C284 C286 1.528(14) . ?
C285 N10 1.333(12) . ?
C291 C296 1.373(13) . ?
C291 C292 1.393(14) . ?
C292 C293 1.350(14) . ?
C293 C294 1.325(15) . ?
C294 C295 1.412(16) . ?
C295 C296 1.355(13) . ?
C301 C306 1.349(14) . ?
C301 C302 1.406(14) . ?
C302 C303 1.363(17) . ?
C303 C304 1.361(18) . ?
C304 C305 1.328(15) . ?
C305 C306 1.369(16) . ?
C311 N11 1.292(14) . ?
C311 C312 1.387(14) . ?
C312 C313 1.348(16) . ?
C313 C314 1.382(18) . ?
C314 C315 1.332(15) . ?
C314 C316 1.476(17) . ?
C315 N11 1.335(14) . ?
C321 C322 1.325(15) . ?
C321 C326 1.345(15) . ?
C322 C323 1.306(18) . ?
C323 C324 1.342(19) . ?
C324 C325 1.319(16) . ?
C325 C326 1.398(16) . ?
C331 C336 1.372(16) . ?
C331 C332 1.401(15) . ?
C332 C333 1.365(16) . ?
C333 C334 1.379(19) . ?
C334 C335 1.349(16) . ?
C335 C336 1.374(15) . ?
C341 N12 1.351(14) . ?
C341 C342 1.370(15) . ?
C342 C343 1.331(15) . ?
C343 C344 1.311(17) . ?
C344 C345 1.36(2) . ?
C344 C346 1.502(17) . ?
C345 N12 1.346(17) . ?
C351 C352 1.396(14) . ?
C351 C356 1.400(14) . ?
C352 C353 1.363(17) . ?
C353 C354 1.386(16) . ?
C354 C355 1.361(17) . ?
C355 C356 1.373(17) . ?
C361 C362 1.353(15) . ?
C361 C366 1.376(16) . ?
C362 C363 1.423(14) . ?
C363 C364 1.315(17) . ?
C364 C365 1.396(17) . ?
C365 C366 1.355(14) . ?
C1S Cl1 1.739(16) . ?
C1S Cl2 1.784(19) . ?
C2S Cl3' 1.778(16) . ?
C2S Cl4 1.825(16) . ?
C2S Cl4' 1.870(14) . ?
C2S Cl3 1.929(15) . ?
Cl3 Cl3' 1.008(18) . ?
Cl4 Cl4' 1.110(14) . ?
Cl4 Cl3' 1.80(2) . ?
B1 F2 1.33(2) . ?
B1 F4 1.34(2) . ?
B1 F1 1.36(2) . ?
B1 F3 1.42(2) . ?
B2 F7 1.29(2) . ?
B2 F6 1.30(2) . ?
B2 F8 1.35(2) . ?
B2 F5 1.40(2) . ?
B3 F10 1.206(19) . ?
B3 F11 1.223(19) . ?
B3 F12 1.274(19) . ?
B3 F9 1.282(19) . ?
B4 F14 1.206(19) . ?
B4 F16 1.265(18) . ?
B4 F13 1.314(19) . ?
B4 F15 1.334(19) . ?
O1S C12S 1.413(10) . ?
O1S C14S 1.439(10) . ?
C11S C12S 1.509(10) . ?
C13S C14S 1.543(10) . ?
O2S C22S 1.350(10) . ?
O2S C24S 1.368(9) . ?
C21S C22S 1.523(10) . ?
C23S C24S 1.523(9) . ?
O3S C34S 1.385(10) . ?
O3S C32S 1.500(9) . ?
C31S C32S 1.503(10) . ?
C33S C33S 1.31(4) 2_655 ?
C33S C34S 1.501(10) . ?
